data_4133371
loop_
_publ_author_name
'Xuan, Weimin'
'Pow, Robert'
'Watfa, Nancy'
'Zheng, Qi'
'Surman, Andrew J.'
'Long, De-Liang'
'Cronin, Leroy'

_publ_section_title
;
 Stereoselective Assembly of Gigantic Chiral Molybdenum Blue Wheels Using
 Lanthanide Ions and Amino Acids.
;
_journal_issue 3
_journal_name_full 'Journal of the American Chemical Society'
_journal_page_first 1242
_journal_page_last 1250
_journal_paper_doi 10.1021/jacs.8b09750
_journal_volume 141
_journal_year 2019
_chemical_absolute_configuration none
_chemical_formula_sum 'C86 H534 Ce4 Mo124 N16 Na2 O604'
_chemical_formula_weight 23962.28
_space_group_crystal_system orthorhombic
_space_group_IT_number 18
_space_group_name_Hall 'P 2 2ab'
_space_group_name_H-M_alt 'P 21 21 2'
_atom_sites_solution_hydrogens geom
_atom_sites_solution_primary direct
_atom_sites_solution_secondary difmap
_audit_creation_method SHELXL-2016/6
_cell_angle_alpha 90
_cell_angle_beta 90
_cell_angle_gamma 90
_cell_formula_units_Z 2
_cell_length_a 34.961(3)
_cell_length_b 45.659(4)
_cell_length_c 20.6838(14)
_cell_measurement_reflns_used 9125
_cell_measurement_temperature 150(2)
_cell_measurement_theta_max 26.3
_cell_measurement_theta_min 2.29
_cell_volume 33017(5)
_computing_cell_refinement Apex2
_computing_data_collection Apex2
_computing_data_reduction Apex2
_computing_molecular_graphics Diamond3
_computing_publication_material WinGX
_computing_structure_refinement 'SHELXL-2016/6 (Sheldrick, 2016)'
_computing_structure_solution 'SHELXL-97 (Sheldrick, 2008)'
_diffrn_ambient_temperature 150(2)
_diffrn_measured_fraction_theta_full 0.999
_diffrn_measured_fraction_theta_max 0.999
_diffrn_measurement_device_type 'Bruker Apex II Quasar'
_diffrn_measurement_method '\w & \f scans'
_diffrn_radiation_type MoK\a
_diffrn_radiation_wavelength 0.71073
_diffrn_reflns_av_R_equivalents 0.1041
_diffrn_reflns_av_unetI/netI 0.0633
_diffrn_reflns_Laue_measured_fraction_full 0.999
_diffrn_reflns_Laue_measured_fraction_max 0.999
_diffrn_reflns_limit_h_max 42
_diffrn_reflns_limit_h_min -43
_diffrn_reflns_limit_k_max 56
_diffrn_reflns_limit_k_min -56
_diffrn_reflns_limit_l_max 25
_diffrn_reflns_limit_l_min -25
_diffrn_reflns_number 399953
_diffrn_reflns_point_group_measured_fraction_full 0.999
_diffrn_reflns_point_group_measured_fraction_max 0.999
_diffrn_reflns_theta_full 25.242
_diffrn_reflns_theta_max 26.000
_diffrn_reflns_theta_min 0.984
_diffrn_source '1uS Microfocus x-ray'
_exptl_absorpt_coefficient_mu 2.653
_exptl_absorpt_correction_T_max 0.7454
_exptl_absorpt_correction_T_min 0.6453
_exptl_absorpt_correction_type empirical
_exptl_absorpt_process_details SADABS-2014/5
_exptl_crystal_colour 'deep blue'
_exptl_crystal_density_diffrn 2.410
_exptl_crystal_density_method none
_exptl_crystal_description block
_exptl_crystal_F_000 22912
_exptl_crystal_size_max 0.500
_exptl_crystal_size_mid 0.100
_exptl_crystal_size_min 0.100
_refine_diff_density_max 1.680
_refine_diff_density_min -1.309
_refine_diff_density_rms 0.215
_refine_ls_abs_structure_details
;
 Flack x determined using 23434 quotients [(I+)-(I-)]/[(I+)+(I-)]
 (Parsons, Flack and Wagner, Acta Cryst. B69 (2013) 249-259).
;
_refine_ls_abs_structure_Flack -0.034(6)
_refine_ls_extinction_method none
_refine_ls_goodness_of_fit_ref 1.083
_refine_ls_hydrogen_treatment constr
_refine_ls_matrix_type full
_refine_ls_number_parameters 3372
_refine_ls_number_reflns 64861
_refine_ls_number_restraints 0
_refine_ls_restrained_S_all 1.083
_refine_ls_R_factor_all 0.0608
_refine_ls_R_factor_gt 0.0476
_refine_ls_shift/su_max 0.001
_refine_ls_shift/su_mean 0.000
_refine_ls_structure_factor_coef Fsqd
_refine_ls_weighting_details 'w=1/[\s^2^(Fo^2^)+(0.0612P)^2^+205.2108P] where P=(Fo^2^+2Fc^2^)/3'
_refine_ls_weighting_scheme calc
_refine_ls_wR_factor_gt 0.1212
_refine_ls_wR_factor_ref 0.1345
_reflns_Friedel_coverage 0.888
_reflns_Friedel_fraction_full 0.999
_reflns_Friedel_fraction_max 0.999
_reflns_number_gt 56409
_reflns_number_total 64861
_reflns_threshold_expression 'I > 2\s(I)'
_cod_data_source_file 4-l-wx924.cif
_cod_data_source_block wx924
_cod_depositor_comments
;
The following automatic conversions were performed:

data item '_atom_sites_solution_primary' value 'direct methods' was
changed to 'direct'.

Automatic conversion script
Id: cif_fix_values 6909 2019-04-08 15:41:33Z antanas 
;
_cod_original_cell_volume 33017(4)
_cod_database_code 4133371
_shelx_shelxl_version_number 2016/6
_shelx_space_group_comment
;
The symmetry employed for this shelxl refinement is uniquely defined
by the following loop, which should always be used as a source of
symmetry information in preference to the above space-group names.
They are only intended as comments.
;
_shelx_estimated_absorpt_t_min 0.351
_shelx_estimated_absorpt_t_max 0.777

loop_
_space_group_symop_operation_xyz
'x, y, z'
'-x, -y, z'
'-x+1/2, y+1/2, -z'
'x+1/2, -y+1/2, -z'

loop_
_atom_site_label
_atom_site_type_symbol
_atom_site_fract_x
_atom_site_fract_y
_atom_site_fract_z
_atom_site_U_iso_or_equiv
_atom_site_adp_type
_atom_site_occupancy
_atom_site_site_symmetry_order
_atom_site_calc_flag
_atom_site_refinement_flags_posn
_atom_site_refinement_flags_adp
_atom_site_refinement_flags_occupancy
_atom_site_disorder_assembly
_atom_site_disorder_group
Mo1 Mo 0.63896(4) 0.10857(3) 0.67403(6) 0.0225(3) Uani 1 1 d . . . . .
Mo2 Mo 0.70052(4) 0.17522(3) 0.67031(6) 0.0219(3) Uani 1 1 d . . . . .
Mo3 Mo 0.69732(4) 0.18182(3) 0.82983(6) 0.0225(3) Uani 1 1 d . . . . .
Mo4 Mo 0.77788(4) 0.23390(3) 0.83247(6) 0.0225(3) Uani 1 1 d . . . . .
Mo5 Mo 0.77173(4) 0.23492(3) 0.67132(6) 0.0211(2) Uani 1 1 d . . . . .
Mo6 Mo 0.86742(4) 0.27907(3) 0.66772(6) 0.0231(3) Uani 1 1 d . . . . .
Mo7 Mo 0.86993(4) 0.27633(3) 0.82861(6) 0.0244(3) Uani 1 1 d . . . . .
Mo8 Mo 0.96848(4) 0.30074(3) 0.65293(6) 0.0246(3) Uani 1 1 d . . . . .
Mo9 Mo 0.82060(4) -0.29915(3) 0.64952(6) 0.0230(3) Uani 1 1 d . . . . .
Mo10 Mo 0.79902(4) -0.23580(3) 0.73944(6) 0.0244(3) Uani 1 1 d . . . . .
Mo11 Mo 0.81860(4) -0.30174(3) 0.81080(6) 0.0225(3) Uani 1 1 d . . . . .
Mo12 Mo 0.64935(4) -0.20768(3) 0.83623(6) 0.0223(3) Uani 1 1 d . . . . .
Mo13 Mo 0.60044(4) -0.12800(3) 0.84588(6) 0.0233(3) Uani 1 1 d . . . . .
Mo14 Mo 0.59964(4) -0.12876(3) 0.68540(6) 0.0238(3) Uani 1 1 d . . . . .
Mo15 Mo 0.59124(4) -0.04774(3) 0.84898(6) 0.0244(3) Uani 1 1 d . . . . .
Mo18 Mo 0.59585(4) 0.03526(3) 0.68394(6) 0.0232(3) Uani 1 1 d . . . . .
Mo19 Mo 0.96721(4) 0.30708(3) 0.81415(6) 0.0255(3) Uani 1 1 d . . . . .
Mo20 Mo 0.71863(4) -0.25934(3) 0.66129(6) 0.0222(3) Uani 1 1 d . . . . .
Mo21 Mo 0.94213(4) 0.23082(3) 0.57891(6) 0.0230(3) Uani 1 1 d . . . . .
Mo22 Mo 1.07808(4) 0.31628(3) 0.80827(6) 0.0245(3) Uani 1 1 d . . . . .
Mo23 Mo 0.72433(4) -0.26408(3) 0.82115(6) 0.0215(3) Uani 1 1 d . . . . .
Mo24 Mo 0.68275(4) -0.14273(3) 0.76028(6) 0.0257(3) Uani 1 1 d . . . . .
Mo25 Mo 0.79353(4) -0.23905(3) 0.57598(6) 0.0232(3) Uani 1 1 d . . . . .
Mo26 Mo 1.12139(4) 0.25011(3) 0.90133(6) 0.0245(3) Uani 1 1 d . . . . .
Mo27 Mo 0.84840(4) 0.21873(3) 0.58984(6) 0.0254(3) Uani 1 1 d . . . . .
Mo28 Mo 0.79244(4) 0.15983(3) 0.59178(6) 0.0239(3) Uani 1 1 d . . . . .
Mo29 Mo 0.64631(4) -0.20154(3) 0.67552(6) 0.0228(3) Uani 1 1 d . . . . .
Mo30 Mo 0.74789(4) -0.20005(3) 0.92087(6) 0.0241(3) Uani 1 1 d . . . . .
Mo31 Mo 0.58146(4) -0.04946(3) 0.68709(6) 0.0246(3) Uani 1 1 d . . . . .
Mo32 Mo 0.85834(4) 0.21298(3) 0.75304(6) 0.0319(3) Uani 1 1 d . . . . .
Mo33 Mo 1.02957(4) 0.26969(3) 0.89766(6) 0.0248(3) Uani 1 1 d . . . . .
Mo34 Mo 0.66140(4) -0.01174(3) 0.76281(6) 0.0276(3) Uani 1 1 d . . . . .
Mo35 Mo 0.78064(4) 0.08971(3) 0.99848(7) 0.0312(3) Uani 1 1 d . . . . .
Mo36 Mo 1.03057(4) 0.25664(3) 0.73420(6) 0.0275(3) Uani 1 1 d . . . . .
Mo37 Mo 0.69293(4) 0.05243(3) 0.92869(6) 0.0276(3) Uani 1 1 d . . . . .
Mo38 Mo 0.71379(4) 0.12329(3) 0.91434(6) 0.0247(3) Uani 1 1 d . . . . .
Mo39 Mo 0.79280(4) 0.16468(3) 0.91697(6) 0.0257(3) Uani 1 1 d . . . . .
Mo40 Mo 0.94693(4) 0.23388(3) 0.90441(6) 0.0269(3) Uani 1 1 d . . . . .
Mo41 Mo 0.63445(4) 0.11051(3) 0.83592(6) 0.0230(3) Uani 1 1 d . . . . .
Mo42 Mo 1.07463(4) 0.30813(3) 0.64681(6) 0.0238(3) Uani 1 1 d . . . . .
Mo43 Mo 0.67649(4) -0.15147(3) 0.92268(6) 0.0248(3) Uani 1 1 d . . . . .
Mo44 Mo 0.60407(4) 0.03315(3) 0.84487(6) 0.0238(3) Uani 1 1 d . . . . .
Mo45 Mo 0.64260(4) -0.01290(3) 0.59896(6) 0.0251(3) Uani 1 1 d . . . . .
Mo46 Mo 0.67381(4) -0.07899(3) 0.93564(6) 0.0273(3) Uani 1 1 d . . . . .
Mo47 Mo 0.69011(4) 0.04973(3) 0.58823(7) 0.0302(3) Uani 1 1 d . . . . .
Mo48 Mo 0.97726(4) 0.19267(3) 0.42292(6) 0.0299(3) Uani 1 1 d . . . . .
Mo49 Mo 0.82114(5) 0.10927(3) 0.44929(7) 0.0354(3) Uani 1 1 d . . . . .
Mo50 Mo 0.73378(5) -0.18215(3) 0.58823(9) 0.0252(3) Uani 0.9 1 d . . P A 1
Mo51 Mo 0.72521(4) 0.11608(3) 0.75227(6) 0.0292(3) Uani 1 1 d . . . . .
Mo52 Mo 0.66628(4) -0.08360(3) 0.59172(7) 0.0305(3) Uani 1 1 d . . . . .
Mo53 Mo 0.88718(4) 0.16648(3) 0.50100(8) 0.0384(4) Uani 1 1 d . . . . .
Mo54 Mo 0.74349(5) 0.02269(3) 1.08062(6) 0.0331(3) Uani 1 1 d . . . . .
Mo55 Mo 1.07831(4) 0.19220(4) 0.42651(7) 0.0411(4) Uani 1 1 d . . . . .
Mo56 Mo 0.73923(5) -0.05458(3) 1.07547(7) 0.0390(4) Uani 1 1 d . . . . .
Mo57 Mo 1.04236(4) 0.20862(4) 0.98479(7) 0.0353(3) Uani 1 1 d . . . . .
Mo58 Mo 0.86358(7) 0.13654(5) 1.04760(11) 0.0281(5) Uani 0.86 1 d . . P B 1
Mo59 Mo 0.95392(4) 0.16362(3) 1.00171(8) 0.0365(3) Uani 1 1 d . . . . .
Mo60 Mo 0.88792(9) -0.24277(7) 0.56486(13) 0.0301(6) Uani 0.85 1 d . . P C 1
Mo61 Mo 0.77328(6) 0.04365(3) 0.47180(9) 0.0508(5) Uani 1 1 d . . . . .
Mo62 Mo 0.82784(5) -0.17995(4) 0.50007(10) 0.0538(5) Uani 1 1 d . . . . .
Mo63 Mo 0.74785(9) -0.13043(6) 1.01883(13) 0.0330(6) Uani 0.78 1 d . . P D 1
Mo64 Mo 0.72175(6) -0.02317(3) 0.51174(10) 0.0550(5) Uani 1 1 d . . . . .
M50 Mo 0.7264(6) -0.1880(5) 0.5651(10) 0.042(6) Uiso 0.1 1 d . . P E 2
M58 Mo 0.8675(4) 0.1269(3) 1.0278(7) 0.025(3) Uani 0.14 1 d . . P F 2
M60 Mo 1.1151(5) 0.2503(4) 0.5427(8) 0.032(4) Uani 0.15 1 d . . P G 2
M63 Mo 0.7549(3) -0.12463(19) 0.9943(4) 0.0255(17) Uani 0.24 1 d . . P H 2
Ce1 Ce 0.84371(3) -0.18634(2) 1.03233(4) 0.02661(18) Uani 1 1 d . . . . .
Ce2 Ce 0.75181(3) -0.11016(2) 0.46843(4) 0.0338(2) Uani 1 1 d . . . . .
Na1 Na 0.7929(14) -0.1910(11) 1.249(2) 0.091(13) Uiso 0.25 1 d . . P . .
Na2 Na 0.9176(10) 0.3165(7) 0.4924(15) 0.096(9) Uiso 0.4 1 d . . P . .
O1 O 0.7321(5) 0.0516(5) 0.3915(8) 0.083(6) Uani 1 1 d . . . . .
O2 O 0.8065(5) 0.0330(3) 0.4155(10) 0.084(6) Uani 1 1 d . . . . .
O3 O 0.7787(4) 0.0850(2) 0.4633(5) 0.036(3) Uani 1 1 d . . . . .
O4 O 0.7228(4) 0.0572(3) 0.5256(6) 0.047(3) Uani 1 1 d . . . . .
O5 O 0.6449(4) 0.0574(3) 0.5065(5) 0.048(3) Uani 1 1 d . . . . .
O6 O 0.7187(3) 0.0414(2) 0.6529(6) 0.036(3) Uani 1 1 d . . . . .
O7 O 0.6703(3) 0.0857(2) 0.6143(5) 0.028(2) Uani 1 1 d . . . . .
O8 O 0.6402(3) 0.0292(2) 0.6264(5) 0.027(2) Uani 1 1 d . . . . .
O9 O 0.5577(3) 0.0346(2) 0.6350(5) 0.029(2) Uani 1 1 d . . . . .
O10 O 0.6083(3) 0.0748(2) 0.6844(5) 0.025(2) Uani 1 1 d . . . . .
O11 O 0.5750(3) 0.0323(2) 0.7656(5) 0.025(2) Uani 1 1 d . . . . .
O12 O 0.5679(3) 0.0298(2) 0.8976(5) 0.032(2) Uani 1 1 d . . . . .
O13 O 0.6104(3) 0.0750(2) 0.8350(5) 0.024(2) Uani 1 1 d . . . . .
O14 O 0.6193(3) 0.1238(2) 0.7550(5) 0.024(2) Uani 1 1 d . . . . .
O15 O 0.6484(3) 0.0346(2) 0.9040(5) 0.031(2) Uani 1 1 d . . . . .
O16 O 0.6087(3) 0.1306(2) 0.8869(5) 0.031(2) Uani 1 1 d . . . . .
O17 O 0.6132(3) 0.1293(2) 0.6234(5) 0.033(3) Uani 1 1 d . . . . .
O18 O 0.6784(3) 0.0894(2) 0.7553(5) 0.023(2) Uani 1 1 d . . . . .
O19 O 0.6854(3) 0.1334(2) 0.6857(4) 0.026(2) Uani 1 1 d . . . . .
O20 O 0.6754(3) 0.0928(2) 0.8909(5) 0.025(2) Uani 1 1 d . . . . .
O21 O 0.7210(4) 0.0447(3) 0.8645(6) 0.040(3) Uani 1 1 d . . . . .
O22 O 0.7110(4) 0.0308(3) 0.9922(6) 0.041(3) Uani 1 1 d . . . . .
O23 O 0.6521(4) 0.0700(3) 1.0096(6) 0.047(3) Uani 1 1 d . . . . .
O24 O 0.6864(3) 0.1396(2) 0.9714(5) 0.031(2) Uani 1 1 d . . . . .
O25 O 0.7264(3) 0.0868(2) 0.9616(5) 0.030(2) Uani 1 1 d . . . . .
O26 O 0.6820(3) 0.1381(2) 0.8354(4) 0.023(2) Uani 1 1 d . . . . .
O27 O 0.6639(3) 0.1943(2) 0.8818(5) 0.029(2) Uani 1 1 d . . . . .
O28 O 0.7359(3) 0.1620(2) 0.8866(5) 0.024(2) Uani 1 1 d . . . . .
O29 O 0.7436(3) 0.1060(2) 0.8286(5) 0.025(2) Uani 1 1 d . . . . .
O30 O 0.7378(3) 0.1568(2) 0.7516(5) 0.023(2) Uani 1 1 d . . . . .
O31 O 0.7545(3) 0.0995(3) 0.7001(5) 0.035(3) Uani 1 1 d . . . . .
O32 O 0.6741(3) 0.1867(2) 0.7498(5) 0.023(2) Uani 1 1 d . . . . .
O33 O 0.6666(3) 0.1834(2) 0.6159(5) 0.031(2) Uani 1 1 d . . . . .
O34 O 0.7415(3) 0.1596(2) 0.6157(5) 0.025(2) Uani 1 1 d . . . . .
O35 O 0.7298(3) 0.2108(2) 0.6757(5) 0.026(2) Uani 1 1 d . . . . .
O36 O 0.7311(3) 0.2130(2) 0.8250(5) 0.027(2) Uani 1 1 d . . . . .
O37 O 0.7666(3) 0.1272(2) 0.9500(5) 0.028(2) Uani 1 1 d . . . . .
O38 O 0.7438(4) 0.1188(3) 1.0763(6) 0.045(3) Uani 1 1 d . . . . .
O39 O 0.7683(4) 0.0605(2) 1.0523(6) 0.038(3) Uani 1 1 d . . . . .
O40 O 0.8037(4) 0.0732(3) 0.9370(6) 0.042(3) Uani 1 1 d . . . . .
O41 O 0.8184(4) 0.1086(3) 1.0387(6) 0.038(3) Uani 1 1 d . . . B 1
O42 O 0.8280(3) 0.1608(3) 0.9765(6) 0.037(3) Uani 1 1 d . . . B 1
O43 O 0.8119(3) 0.1488(2) 0.8493(5) 0.031(2) Uani 1 1 d . . . . .
O44 O 0.7590(3) 0.1810(3) 1.0089(5) 0.034(3) Uani 1 1 d . . . . .
O45 O 0.7941(3) 0.2036(2) 0.8947(5) 0.028(2) Uani 1 1 d . . . . .
O46 O 0.8760(4) 0.1174(3) 0.9528(6) 0.055(4) Uani 1 1 d . . . B 1
O47 O 0.8908(4) 0.1117(3) 1.0888(6) 0.048(3) Uani 1 1 d . . . B 1
O48 O 0.8414(4) 0.1563(3) 1.1074(6) 0.048(3) Uani 1 1 d . . . B 1
O49 O 0.9005(3) 0.1626(3) 1.0234(6) 0.036(3) Uani 1 1 d . . . B 1
O50 O 0.8012(3) 0.2033(2) 0.7547(5) 0.029(2) Uani 1 1 d . . . . .
O51 O 0.7671(3) 0.2535(2) 0.7511(5) 0.023(2) Uani 1 1 d . . . . .
O52 O 0.7668(3) 0.2622(2) 0.8813(5) 0.029(2) Uani 1 1 d . . . . .
O53 O 0.7966(3) 0.2043(2) 0.6169(4) 0.023(2) Uani 1 1 d . . . . .
O54 O 0.7578(3) 0.2605(2) 0.6184(5) 0.028(2) Uani 1 1 d . . . . .
O55 O 0.8139(3) 0.1474(3) 0.6596(5) 0.035(3) Uani 1 1 d . . . . .
O56 O 0.7636(3) 0.1820(2) 0.5015(5) 0.032(3) Uani 1 1 d . . . . .
O57 O 0.7986(3) 0.1312(2) 0.5349(5) 0.033(3) Uani 1 1 d . . . . .
O58 O 0.7818(4) 0.1403(3) 0.4046(6) 0.052(4) Uani 1 1 d . . . . .
O59 O 0.8544(5) 0.0897(3) 0.5013(9) 0.075(5) Uani 1 1 d . . . . .
O60 O 0.8373(4) 0.0979(3) 0.3770(7) 0.060(4) Uani 1 1 d . . . . .
O61 O 0.8331(3) 0.2428(2) 0.8181(5) 0.029(2) Uani 1 1 d . . . . .
O62 O 0.8450(3) 0.2968(2) 0.8817(5) 0.032(2) Uani 1 1 d . . . . .
O63 O 0.9154(3) 0.2986(2) 0.8155(5) 0.028(2) Uani 1 1 d . . . . .
O64 O 0.8999(3) 0.2504(2) 0.8836(5) 0.030(2) Uani 1 1 d . . . . .
O65 O 0.8503(3) 0.2922(2) 0.7482(5) 0.026(2) Uani 1 1 d . . . . .
O66 O 0.8919(3) 0.2455(2) 0.7472(5) 0.029(2) Uani 1 1 d . . . . .
O67 O 0.8774(4) 0.1896(2) 0.8068(5) 0.035(3) Uani 1 1 d . . . . .
O68 O 0.8293(3) 0.2441(2) 0.6671(5) 0.022(2) Uani 1 1 d . . . . .
O69 O 0.8682(3) 0.1958(2) 0.6763(5) 0.027(2) Uani 1 1 d . . . . .
O70 O 0.8896(3) 0.2472(2) 0.6133(5) 0.025(2) Uani 1 1 d . . . . .
O71 O 0.8419(3) 0.2997(2) 0.6164(5) 0.030(2) Uani 1 1 d . . . . .
O72 O 0.8306(3) 0.2402(2) 0.5303(5) 0.027(2) Uani 1 1 d . . . . .
O73 O 0.8395(3) 0.1796(2) 0.5508(5) 0.029(2) Uani 1 1 d . . . . .
O74 O 0.9033(4) 0.1423(3) 0.5548(8) 0.055(4) Uani 1 1 d . . . . .
O75 O 0.8971(3) 0.2046(2) 0.5508(4) 0.023(2) Uani 1 1 d . . . . .
O76 O 0.8562(4) 0.1450(3) 0.4505(8) 0.064(5) Uani 1 1 d . . . . .
O77 O 0.8674(4) 0.2039(3) 0.4292(6) 0.052(4) Uani 1 1 d . . . . .
O78 O 0.9291(4) 0.1721(3) 0.4536(6) 0.046(3) Uani 1 1 d . . . . .
O79 O 0.9158(3) 0.2561(3) 0.4891(5) 0.035(3) Uani 1 1 d . . . . .
O80 O 0.9532(3) 0.2118(3) 0.6467(5) 0.032(3) Uani 1 1 d . . . . .
O81 O 0.9512(4) 0.1494(3) 0.9265(7) 0.058(4) Uani 1 1 d . . . . .
O82 O 0.9683(4) 0.1347(3) 1.0469(7) 0.054(4) Uani 1 1 d . . . . .
O83 O 0.9517(4) 0.1939(3) 1.0903(7) 0.053(4) Uani 1 1 d . . . . .
O84 O 0.9378(3) 0.2069(3) 0.9611(6) 0.039(3) Uani 1 1 d . . . . .
O85 O 1.0052(3) 0.1810(3) 0.9954(6) 0.043(3) Uani 1 1 d . . . . .
O86 O 0.9348(3) 0.2646(3) 0.9927(5) 0.039(3) Uani 1 1 d . . . . .
O87 O 0.9566(3) 0.2152(3) 0.8358(5) 0.037(3) Uani 1 1 d . . . . .
O88 O 1.0014(3) 0.2364(3) 0.9377(5) 0.031(2) Uani 1 1 d . . . . .
O89 O 0.9740(3) 0.2727(2) 0.8719(5) 0.027(2) Uani 1 1 d . . . . .
O90 O 0.9715(4) 0.3367(3) 0.8618(5) 0.038(3) Uani 1 1 d . . . . .
O91 O 0.9750(3) 0.2668(2) 0.7372(5) 0.025(2) Uani 1 1 d . . . . .
O92 O 0.9710(3) 0.3236(2) 0.7322(5) 0.031(2) Uani 1 1 d . . . . .
O93 O 0.9652(3) 0.2661(2) 0.5968(5) 0.026(2) Uani 1 1 d . . . . .
O94 O 0.9145(3) 0.2967(2) 0.6654(5) 0.028(2) Uani 1 1 d . . . . .
O95 O 0.9722(4) 0.3279(2) 0.5995(5) 0.036(3) Uani 1 1 d . . . . .
O96 O 0.9704(3) 0.2140(2) 0.5180(5) 0.028(2) Uani 1 1 d . . . . .
O97 O 0.9975(4) 0.1603(3) 0.4959(6) 0.042(3) Uani 1 1 d . . . . .
O98 O 0.9834(4) 0.1683(3) 0.3622(6) 0.050(3) Uani 1 1 d . . . . .
O99 O 0.9549(4) 0.2217(3) 0.3874(7) 0.055(4) Uani 1 1 d . . . . .
O100 O 1.0270(3) 0.2081(3) 0.4300(5) 0.036(3) Uani 1 1 d . . . . .
O101 O 1.0247(3) 0.2966(2) 0.8149(5) 0.025(2) Uani 1 1 d . . . . .
O102 O 1.0328(3) 0.2405(2) 0.8123(4) 0.025(2) Uani 1 1 d . . . . .
O103 O 1.0258(3) 0.2957(2) 0.9548(5) 0.030(2) Uani 1 1 d . . . . .
O104 O 1.0374(4) 0.2272(3) 1.0593(6) 0.049(3) Uani 1 1 d . . . . .
O105 O 1.0848(3) 0.1905(3) 0.9958(6) 0.035(3) Uani 1 1 d . . . . .
O106 O 1.0677(3) 0.2437(2) 0.9403(5) 0.028(2) Uani 1 1 d . . . . .
O107 O 1.0436(4) 0.1907(3) 0.8839(6) 0.042(3) Uani 1 1 d . . . . .
O108 O 1.0818(3) 0.2829(2) 0.8693(5) 0.025(2) Uani 1 1 d . . . . .
O109 O 1.0671(3) 0.3445(2) 0.8556(5) 0.032(3) Uani 1 1 d . . . . .
O110 O 0.8690(3) -0.3171(2) 0.8046(5) 0.025(2) Uani 1 1 d . . . . .
O111 O 1.0798(3) 0.2748(2) 0.7324(5) 0.026(2) Uani 1 1 d . . . . .
O112 O 1.0696(3) 0.3307(2) 0.7258(5) 0.028(2) Uani 1 1 d . . . . .
O113 O 1.0332(3) 0.2282(2) 0.6837(5) 0.030(2) Uani 1 1 d . . . . .
O114 O 1.0234(3) 0.2898(2) 0.6658(5) 0.025(2) Uani 1 1 d . . . . .
O115 O 1.0605(3) 0.3339(3) 0.5933(5) 0.036(3) Uani 1 1 d . . . . .
O116 O 0.9168(3) -0.2742(2) 0.5905(5) 0.030(2) Uani 1 1 d . . . C 1
O117 O 0.8925(4) -0.2214(3) 0.6312(7) 0.046(3) Uani 1 1 d . . . C 1
O118 O 1.0863(4) 0.2248(4) 0.5047(7) 0.059(4) Uani 1 1 d . . . . .
O119 O 1.0601(4) 0.1695(4) 0.5157(6) 0.070(5) Uani 1 1 d . . . . .
O120 O 1.0685(4) 0.1618(3) 0.3806(6) 0.049(3) Uani 1 1 d . . . . .
O121 O 1.0964(5) 0.2161(4) 0.3725(8) 0.070(5) Uani 1 1 d . . . . .
O122 O 0.8731(4) -0.1775(4) 0.4619(8) 0.071(5) Uani 1 1 d . . . . .
O123 O 0.8720(4) -0.2745(4) 0.4825(5) 0.054(4) Uani 1 1 d . . . C 1
O124 O 0.8379(3) -0.2646(2) 0.5991(5) 0.026(2) Uani 1 1 d . . . C 1
O125 O 0.8712(3) -0.3124(2) 0.6497(5) 0.026(2) Uani 1 1 d . . . . .
O126 O 1.1140(3) 0.2275(2) 0.8371(5) 0.032(2) Uani 1 1 d . . . . .
O127 O 1.1245(3) 0.2848(3) 0.9853(5) 0.037(3) Uani 1 1 d . . . . .
O128 O 1.1429(3) 0.2279(2) 0.9608(5) 0.032(2) Uani 1 1 d . . . . .
O129 O 0.8400(3) -0.2738(2) 0.8725(5) 0.026(2) Uani 1 1 d . . . . .
O130 O 0.7955(3) -0.3253(2) 0.8589(5) 0.035(3) Uani 1 1 d . . . . .
O131 O 0.8057(3) -0.3170(2) 0.7273(5) 0.026(2) Uani 1 1 d . . . . .
O132 O 0.8397(3) -0.2668(2) 0.7344(4) 0.023(2) Uani 1 1 d . . . . .
O133 O 0.8000(3) -0.3205(2) 0.5944(5) 0.033(3) Uani 1 1 d . . . . .
O134 O 0.8393(3) -0.2231(3) 0.5314(5) 0.031(2) Uani 1 1 d . . . C 1
O135 O 0.8055(4) -0.1997(3) 0.4179(6) 0.051(4) Uani 1 1 d . . . . .
O136 O 0.8044(4) -0.1476(3) 0.4826(6) 0.043(3) Uani 1 1 d . . . . .
O137 O 0.7815(3) -0.1986(2) 0.5430(5) 0.030(2) Uani 1 1 d . . . A 1
O138 O 0.7764(3) -0.2606(2) 0.5162(5) 0.028(2) Uani 1 1 d . . . . .
O139 O 0.8462(5) -0.1669(3) 0.5838(7) 0.063(4) Uani 1 1 d . . . . .
O140 O 0.8107(3) -0.2175(2) 0.6660(5) 0.026(2) Uani 1 1 d . . . . .
O141 O 0.8899(5) -0.1941(5) 1.1252(7) 0.086(6) Uani 1 1 d . . . . .
O142 O 0.8239(5) -0.2318(3) 1.0912(6) 0.055(4) Uani 1 1 d . . . . .
O143 O 0.8739(4) -0.1368(3) 1.0417(9) 0.067(5) Uani 1 1 d . . . . .
O144 O 0.8431(4) -0.1655(3) 0.9177(6) 0.053(4) Uani 1 1 d . . . . .
O145 O 0.7920(4) -0.1471(3) 1.0263(6) 0.044(3) Uani 1 1 d . . . D 1
O146 O 0.7832(3) -0.2033(2) 0.9800(5) 0.029(2) Uani 1 1 d . . . . .
O147 O 0.7088(3) -0.2215(3) 0.9988(5) 0.038(3) Uani 1 1 d . . . . .
O148 O 0.7693(4) -0.1801(2) 0.8614(5) 0.035(3) Uani 1 1 d . . . . .
O149 O 0.7457(3) -0.2365(2) 0.8845(5) 0.027(2) Uani 1 1 d . . . . .
O150 O 0.7155(3) -0.2932(2) 0.8674(5) 0.030(2) Uani 1 1 d . . . . .
O151 O 0.8158(3) -0.2133(2) 0.7969(5) 0.026(2) Uani 1 1 d . . . . .
O152 O 0.7791(3) -0.2711(2) 0.7974(5) 0.025(2) Uani 1 1 d . . . . .
O153 O 0.7449(3) -0.2305(2) 0.7418(5) 0.025(2) Uani 1 1 d . . . . .
O154 O 0.7115(3) -0.2808(2) 0.7384(4) 0.023(2) Uani 1 1 d . . . . .
O155 O 0.7776(3) -0.2675(2) 0.6533(4) 0.024(2) Uani 1 1 d . . . . .
O156 O 0.7408(3) -0.2279(2) 0.6078(4) 0.023(2) Uani 1 1 d . . . A 1
O157 O 0.7066(3) -0.2850(2) 0.6066(5) 0.029(2) Uani 1 1 d . . . . .
O158 O 0.8145(6) -0.0847(4) 0.4666(13) 0.106(8) Uani 1 1 d . . . . .
O159 O 0.7714(5) -0.1010(4) 0.5861(6) 0.062(4) Uani 1 1 d . . . . .
O160 O 0.7333(4) -0.1519(2) 0.5383(6) 0.045(3) Uani 1 1 d . . . A 1
O161 O 0.7077(4) -0.2039(3) 0.4936(5) 0.041(3) Uani 1 1 d . . . A 1
O162 O 0.7565(4) -0.1714(3) 0.6551(6) 0.041(3) Uani 1 1 d . . . A 1
O163 O 0.6740(3) -0.2375(2) 0.6705(5) 0.025(2) Uani 1 1 d . . . . .
O164 O 0.6838(3) -0.1856(2) 0.6154(5) 0.030(2) Uani 1 1 d . . . A 1
O165 O 0.6087(3) -0.2077(2) 0.6275(5) 0.032(3) Uani 1 1 d . . . . .
O166 O 0.6905(3) -0.1871(2) 0.7553(5) 0.024(2) Uani 1 1 d . . . . .
O167 O 0.6912(3) -0.1911(2) 0.8905(5) 0.025(2) Uani 1 1 d . . . . .
O168 O 0.7265(3) -0.1629(2) 0.9627(5) 0.029(2) Uani 1 1 d . . . D 1
O169 O 0.7734(4) -0.1167(4) 0.9185(7) 0.060(4) Uani 1 1 d . . . D 1
O170 O 0.7233(5) -0.1412(3) 1.0887(6) 0.055(4) Uani 1 1 d . . . D 1
O171 O 0.7575(4) -0.0921(3) 1.0373(7) 0.053(4) Uani 1 1 d . . . D 1
O172 O 0.6976(3) -0.1175(2) 0.9685(5) 0.027(2) Uani 1 1 d . . . D 1
O173 O 0.6458(3) -0.1640(2) 0.9792(5) 0.031(2) Uani 1 1 d . . . . .
O174 O 0.6454(3) -0.1162(2) 0.8987(5) 0.028(2) Uani 1 1 d . . . . .
O175 O 0.7075(3) -0.1381(2) 0.8339(5) 0.024(2) Uani 1 1 d . . . . .
O176 O 0.6405(3) -0.1625(2) 0.8437(4) 0.023(2) Uani 1 1 d . . . . .
O177 O 0.6156(3) -0.2178(2) 0.8892(5) 0.027(2) Uani 1 1 d . . . . .
O178 O 0.6235(3) -0.2112(2) 0.7572(5) 0.025(2) Uani 1 1 d . . . . .
O179 O 0.7141(3) -0.1299(2) 0.7059(5) 0.027(2) Uani 1 1 d . . . . .
O181 O 0.7800(5) -0.0483(3) 1.1193(7) 0.060(4) Uani 1 1 d . . . . .
O182 O 0.7092(5) -0.0685(3) 1.1297(7) 0.065(4) Uani 1 1 d . . . . .
O183 O 0.7673(4) -0.0407(3) 0.9832(6) 0.046(3) Uani 1 1 d . . . . .
O184 O 0.7796(4) 0.0150(3) 1.1338(6) 0.047(3) Uani 1 1 d . . . . .
O185 O 0.7208(4) -0.0150(3) 1.0742(5) 0.038(3) Uani 1 1 d . . . . .
O186 O 0.7094(5) 0.0392(3) 1.1265(8) 0.060(4) Uani 1 1 d . . . . .
O187 O 0.7809(4) 0.0069(3) 0.9986(6) 0.042(3) Uani 1 1 d . . . . .
O188 O 0.6955(4) -0.0595(2) 0.9999(5) 0.035(3) Uani 1 1 d . . . . .
O189 O 0.6290(4) -0.0910(3) 1.0161(6) 0.042(3) Uani 1 1 d . . . . .
O190 O 0.6342(3) -0.0557(2) 0.9083(5) 0.031(2) Uani 1 1 d . . . . .
O191 O 0.6990(3) -0.0148(3) 0.8118(5) 0.036(3) Uani 1 1 d . . . . .
O192 O 0.7049(4) -0.0747(3) 0.8726(6) 0.038(3) Uani 1 1 d . . . . .
O193 O 0.6395(3) -0.1596(2) 0.6994(5) 0.028(2) Uani 1 1 d . . . . .
O194 O 0.6443(3) -0.1141(2) 0.7645(5) 0.025(2) Uani 1 1 d . . . . .
O195 O 0.6976(4) -0.0790(2) 0.6534(6) 0.038(3) Uani 1 1 d . . . . .
O196 O 0.7501(5) -0.0222(4) 0.5914(9) 0.075(5) Uani 1 1 d . . . . .
O197 O 0.6928(4) -0.1001(3) 0.5295(6) 0.044(3) Uani 1 1 d . . . . .
O198 O 0.7402(4) -0.0556(3) 0.4848(7) 0.054(4) Uani 1 1 d . . . . .
O199 O 0.7464(6) 0.0061(3) 0.4753(10) 0.104(8) Uani 1 1 d . . . . .
O200 O 0.6855(7) -0.0210(4) 0.4315(6) 0.083(6) Uani 1 1 d . . . . .
O201 O 0.5713(3) -0.1433(2) 0.9006(5) 0.032(2) Uani 1 1 d . . . . .
O202 O 0.5577(3) -0.0376(2) 0.9022(5) 0.033(3) Uani 1 1 d . . . . .
O203 O 0.5782(3) -0.1393(2) 0.7673(5) 0.027(2) Uani 1 1 d . . . . .
O204 O 0.5847(3) -0.0891(2) 0.8443(5) 0.028(2) Uani 1 1 d . . . . .
O205 O 0.6171(3) -0.0093(2) 0.8317(5) 0.026(2) Uani 1 1 d . . . . .
O206 O 0.5630(3) -0.0426(2) 0.7702(5) 0.027(2) Uani 1 1 d . . . . .
O207 O 0.5691(4) -0.1458(3) 0.6363(6) 0.038(3) Uani 1 1 d . . . . .
O208 O 0.6357(3) -0.1134(2) 0.6222(5) 0.027(2) Uani 1 1 d . . . . .
O209 O 0.6762(3) -0.0423(2) 0.5552(5) 0.032(3) Uani 1 1 d . . . . .
O210 O 0.6196(4) -0.0830(3) 0.5092(5) 0.042(3) Uani 1 1 d . . . . .
O211 O 0.6846(3) 0.0076(2) 0.5546(5) 0.032(3) Uani 1 1 d . . . . .
O212 O 0.6075(3) -0.0095(2) 0.5436(5) 0.032(3) Uani 1 1 d . . . . .
O213 O 0.6259(3) -0.0532(2) 0.6282(5) 0.028(2) Uani 1 1 d . . . . .
O214 O 0.6814(3) -0.0169(2) 0.6851(5) 0.024(2) Uani 1 1 d . . . . .
O215 O 0.6489(3) 0.0287(2) 0.7620(5) 0.028(2) Uani 1 1 d . . . . .
O216 O 0.6073(3) -0.0093(2) 0.6811(5) 0.025(2) Uani 1 1 d . . . . .
O217 O 0.6361(3) -0.0519(2) 0.7648(5) 0.028(2) Uani 1 1 d . . . . .
O218 O 0.5438(3) -0.0419(2) 0.6392(5) 0.031(2) Uani 1 1 d . . . . .
O219 O 0.5802(3) -0.0901(2) 0.6915(5) 0.026(2) Uani 1 1 d . . . . .
O220 O 0.6784(3) -0.2415(2) 0.8252(4) 0.025(2) Uani 1 1 d . . . . .
O221 O 0.8156(7) -0.1717(4) 1.1410(8) 0.092(7) Uani 1 1 d . . . I 1
O222 O 0.7181(10) -0.1510(7) 0.4070(15) 0.152(11) Uiso 1 1 d . . . . .
O223 O 0.7797(7) -0.1140(12) 0.3605(9) 0.24(3) Uani 1 1 d . . . . .
O224 O 0.7144(11) -0.0863(8) 0.3830(17) 0.171(13) Uiso 1 1 d . . . . .
O225 O 0.9011(7) 0.0731(4) 0.9556(9) 0.089(6) Uani 1 1 d . . . . .
O226 O 0.5006(7) 0.1096(6) 0.4461(9) 0.101(7) Uani 1 1 d . . . . .
H226 H 0.522628 0.102288 0.446157 0.152 Uiso 1 1 calc R U . . .
O227 O 0.4567(6) 0.0935(7) 0.5182(12) 0.123(9) Uani 1 1 d . . . . .
O228 O 0.7979(6) 0.0397(4) 0.5432(10) 0.092(6) Uani 1 1 d . . . . .
O229 O 0.5228(6) 0.1533(4) 0.6651(8) 0.080(5) Uani 1 1 d . . . . .
O300 O 0.9105(4) 0.0824(3) 0.1920(5) 0.043(3) Uani 1 1 d . . . J 1
O301 O 0.7076(4) 0.2265(3) 0.9993(6) 0.046(3) Uani 1 1 d . . . . .
O302 O 0.500000 0.000000 0.9501(12) 0.061(6) Uani 1 2 d S T P . .
O303 O 0.3539(4) 0.2584(3) 0.9910(7) 0.060(4) Uani 1 1 d . . . . .
O304 O 0.8793(4) 0.2109(3) 0.1206(7) 0.051(3) Uani 1 1 d . . . . .
O305 O 0.1644(4) 0.2508(3) 0.3739(7) 0.055(4) Uani 1 1 d . . . . .
O306 O 0.6955(5) 0.1288(3) 0.5185(7) 0.060(4) Uani 1 1 d . . . . .
O307 O 0.7085(6) 0.1104(4) 0.3958(8) 0.082(6) Uani 1 1 d . . . . .
O308 O 0.9082(5) 0.1427(4) 0.7002(8) 0.071(5) Uani 1 1 d . . . . .
O309 O 0.9751(5) 0.2614(5) 0.1040(8) 0.087(6) Uani 1 1 d . . . . .
O310 O 0.1103(10) 0.3441(7) 0.9798(16) 0.058(8) Uiso 0.5 1 d . . P K 1
O311 O 0.1304(6) 0.3373(4) 0.5050(9) 0.085(5) Uiso 1 1 d . . . . .
O312 O 0.3881(6) 0.2780(5) 0.7493(10) 0.097(6) Uiso 1 1 d . . . . .
O313 O 0.6538(7) 0.0299(5) 0.3931(10) 0.100(6) Uiso 1 1 d . . . . .
O314 O 0.5900(7) 0.1860(5) 0.7268(11) 0.106(7) Uiso 1 1 d . . . . .
O315 O 0.8277(7) -0.2402(5) 1.2235(11) 0.106(7) Uiso 1 1 d . . . . .
O316 O 0.6647(6) 0.1134(5) 0.0991(10) 0.097(6) Uiso 1 1 d . . . . .
O317 O 0.7612(7) 0.9499(5) 0.7203(11) 0.114(7) Uiso 1 1 d . . . . .
O318 O 0.9298(7) 0.3227(5) 0.9776(11) 0.108(7) Uiso 1 1 d . . . . .
O319 O 0.7994(7) 0.1587(5) 0.2850(11) 0.114(8) Uiso 1 1 d . . . . .
O320 O 0.1604(7) 0.0843(5) 0.0152(11) 0.101(7) Uiso 1 1 d . . . . .
O321 O 0.0251(7) 0.2690(5) 0.4789(10) 0.098(6) Uiso 1 1 d . . . . .
O322 O 0.6365(9) 0.9911(7) 0.0167(14) 0.059(7) Uiso 0.5 1 d . . P . .
O323 O 0.2622(9) 0.1038(6) 0.2374(14) 0.057(7) Uiso 0.5 1 d . . P . .
O324 O 0.1986(9) 0.1499(6) 0.7519(14) 0.056(7) Uiso 0.5 1 d . . P L 1
O325 O 0.1148(8) 0.1785(6) 0.7420(13) 0.051(7) Uiso 0.5 1 d . . P . .
O326 O 0.0754(7) 0.3111(5) 0.4159(10) 0.102(6) Uiso 1 1 d . . . . .
O327 O 1.0152(9) 0.3106(7) 0.0935(14) 0.058(7) Uiso 0.5 1 d . . P . .
O329 O 0.0951(8) 0.1482(6) 0.8522(12) 0.042(6) Uiso 0.5 1 d . . P . .
O330 O 0.1568(10) 0.1097(7) 0.6338(15) 0.064(8) Uiso 0.5 1 d . . P . .
O331 O 0.5806(11) 0.0851(8) 0.4987(17) 0.080(10) Uiso 0.5 1 d . . P . .
O332 O 0.6460(8) 0.1235(6) 0.3173(13) 0.050(7) Uiso 0.5 1 d . . P . .
O333 O 0.4562(8) 0.2501(6) 0.7673(12) 0.047(6) Uiso 0.5 1 d . . P . .
O334 O 0.3828(13) 0.0479(10) 0.407(2) 0.101(13) Uiso 0.5 1 d . . P . .
O335 O 0.8790(9) 0.1717(6) 0.3129(14) 0.055(7) Uiso 0.5 1 d . . P . .
O336 O 0.4492(11) 0.0927(8) 0.0059(17) 0.077(10) Uiso 0.5 1 d . . P . .
O337 O 0.8563(12) 0.3441(9) 0.5002(19) 0.089(11) Uiso 0.5 1 d . . P . .
O338 O 0.1446(10) 0.9682(7) 0.0251(15) 0.063(8) Uiso 0.5 1 d . . P . .
O339 O 0.500000 0.000000 0.8130(19) 0.071(11) Uiso 0.6 2 d S . P . .
O340 O 0.9135(8) 0.7240(6) 0.0948(13) 0.050(7) Uiso 0.5 1 d . . P . .
O341 O 0.1537(10) 0.0687(7) 0.8804(15) 0.066(8) Uiso 0.5 1 d . . P . .
O342 O 0.6311(9) 0.8625(7) 0.1040(15) 0.063(8) Uiso 0.5 1 d . . P . .
O343 O 0.9450(10) 0.8735(8) 0.9935(16) 0.072(9) Uiso 0.5 1 d . . P . .
O344 O 0.7407(11) -0.1831(8) 1.1862(17) 0.082(10) Uiso 0.5 1 d . . P I .
O345 O 0.9822(11) 0.6180(8) 0.7227(16) 0.075(9) Uiso 0.5 1 d . . P . .
O346 O 0.8080(11) 0.8865(8) 0.1781(17) 0.079(10) Uiso 0.5 1 d . . P . .
O347 O 0.3071(11) 0.1495(8) 0.2776(16) 0.075(9) Uiso 0.5 1 d . . P M 1
O348 O 0.4645(12) 0.1978(9) 0.722(2) 0.091(12) Uiso 0.5 1 d . . P N 1
O349 O 0.5805(13) 0.0958(9) 0.3593(19) 0.093(12) Uiso 0.5 1 d . . P . .
O350 O 0.9986(11) 0.3554(8) 0.9950(16) 0.053(9) Uiso 0.4 1 d . . P . .
O351 O 0.5288(14) 0.2735(10) 0.743(2) 0.084(13) Uiso 0.4 1 d . . P . .
O352 O 0.8841(12) -0.1139(9) 0.4550(18) 0.059(10) Uiso 0.4 1 d . . P . .
O353 O 0.9622(14) 0.9311(10) 1.007(2) 0.079(12) Uiso 0.4 1 d . . P . .
O354 O 0.8936(11) 0.0358(8) 0.2236(18) 0.060(10) Uiso 0.4 1 d . . P O 2
O355 O 0.9710(16) 0.3069(12) 0.435(2) 0.093(15) Uiso 0.4 1 d . . P . .
O356 O 0.8728(16) -0.1870(12) 1.255(3) 0.081(14) Uiso 0.35 1 d . . P I .
O358 O 0.5513(15) 0.0375(11) 0.481(2) 0.089(14) Uiso 0.4 1 d . . P P 1
O359 O 0.8383(14) -0.1547(10) 1.327(2) 0.081(13) Uiso 0.4 1 d . . P I .
O360 O 0.8287(14) -0.0350(10) 0.533(2) 0.082(13) Uiso 0.4 1 d . . P . .
O361 O 0.1729(12) 0.1541(9) 0.7156(18) 0.060(10) Uiso 0.4 1 d . . P Q 2
O362 O 0.4652(13) 0.1968(10) 0.783(2) 0.073(12) Uiso 0.4 1 d . . P R 2
O363 O 0.7199(13) -0.1718(10) 1.282(2) 0.075(12) Uiso 0.4 1 d . . P I 2
O364 O 0.1758(15) 0.0920(11) 0.752(2) 0.088(14) Uiso 0.4 1 d . . P . .
O365 O 0.5018(14) 0.0404(10) 0.518(2) 0.081(13) Uiso 0.4 1 d . . P S 2
O366 O 0.1246(10) 0.3431(7) 0.9568(16) 0.041(8) Uiso 0.4 1 d . . P T 2
O367 O 0.7530(14) 0.0362(10) 0.269(2) 0.081(13) Uiso 0.4 1 d . . P . .
O368 O 0.8441(17) 0.0630(12) 0.158(2) 0.096(15) Uiso 0.4 1 d . . P U 1
O369 O 0.383(2) 0.1432(16) 0.234(3) 0.10(2) Uiso 0.3 1 d . . P . .
O370 O 0.0957(15) 0.0277(11) 0.941(2) 0.090(14) Uiso 0.4 1 d . . P . .
O371 O 0.7605(17) -0.0255(12) 1.252(3) 0.071(15) Uiso 0.3 1 d . . P . .
N1 N 0.8907(5) 0.1291(3) 0.8339(7) 0.041(4) Uani 1 1 d . . . . .
H1A H 0.865344 0.133042 0.838643 0.062 Uiso 1 1 calc R U . . .
H1B H 0.897516 0.131614 0.791796 0.062 Uiso 1 1 calc R U . . .
H1C H 0.904554 0.141459 0.859234 0.062 Uiso 1 1 calc R U . . .
N2 N 0.8668(6) 0.0865(5) 0.6414(9) 0.068(6) Uani 1 1 d . . . . .
H2 H 0.855772 0.092092 0.605302 0.081 Uiso 1 1 calc R U . . .
N3 N 0.9892(6) 0.1497(5) 0.8046(8) 0.063(5) Uani 1 1 d . . . . .
H3 H 0.974831 0.156155 0.836453 0.075 Uiso 1 1 calc R U . . .
N4 N 0.9761(12) 0.1429(9) 0.6098(18) 0.160(14) Uiso 1 1 d . . . . .
H4A H 0.972176 0.139444 0.652560 0.240 Uiso 1 1 calc R U . . .
H4B H 0.963525 0.129252 0.585914 0.240 Uiso 1 1 calc R U . . .
H4C H 0.967184 0.161082 0.599562 0.240 Uiso 1 1 calc R U . . .
N5 N 0.7749(5) -0.0389(3) 0.8568(7) 0.042(4) Uani 1 1 d . . . . .
H5A H 0.796397 -0.049515 0.865256 0.063 Uiso 1 1 calc R U . . .
H5B H 0.772991 -0.035852 0.813421 0.063 Uiso 1 1 calc R U . . .
H5C H 0.754025 -0.048980 0.870816 0.063 Uiso 1 1 calc R U . . .
N6 N 0.7990(6) 0.0223(4) 0.6932(8) 0.059(5) Uani 1 1 d . . . . .
H6 H 0.785195 0.027679 0.659720 0.071 Uiso 1 1 calc R U . . .
N7 N 0.5240(7) 0.1633(4) 0.7908(9) 0.074(6) Uani 1 1 d . . . . .
H7A H 0.501824 0.171753 0.777058 0.111 Uiso 1 1 calc R U . . .
H7B H 0.542959 0.167245 0.761954 0.111 Uiso 1 1 calc R U . . .
H7C H 0.530417 0.170725 0.830168 0.111 Uiso 1 1 calc R U . . .
N8 N 0.5431(7) 0.1381(5) 0.5317(9) 0.076(6) Uani 1 1 d . . . . .
H8A H 0.562972 0.126690 0.544748 0.113 Uiso 1 1 calc R U . . .
H8B H 0.545717 0.156372 0.548982 0.113 Uiso 1 1 calc R U . . .
H8C H 0.543073 0.139418 0.487818 0.113 Uiso 1 1 calc R U . . .
C1 C 0.8920(8) 0.0971(5) 0.9273(11) 0.063(6) Uani 1 1 d . . . . .
C2 C 0.8981(7) 0.0992(5) 0.8529(11) 0.059(6) Uani 1 1 d . . . . .
H2A H 0.925440 0.094506 0.842994 0.070 Uiso 1 1 calc R U . . .
C3 C 0.8710(9) 0.0753(6) 0.8177(12) 0.075(7) Uani 1 1 d . . . . .
H3A H 0.877310 0.055370 0.833489 0.090 Uiso 1 1 calc R U . . .
H3B H 0.843838 0.079296 0.827764 0.090 Uiso 1 1 calc R U . . .
C4 C 0.8775(8) 0.0770(5) 0.7452(11) 0.065(6) Uani 1 1 d . . . . .
C5 C 0.8497(10) 0.0862(6) 0.6971(15) 0.085(9) Uani 1 1 d . . . . .
H5 H 0.823716 0.091055 0.704882 0.102 Uiso 1 1 calc R U . . .
C6 C 0.9048(8) 0.0768(6) 0.6450(12) 0.075(8) Uani 1 1 d . . . . .
C7 C 0.9125(8) 0.0723(6) 0.7111(12) 0.075(8) Uani 1 1 d . . . . .
C8 C 0.9501(10) 0.0639(7) 0.7295(14) 0.099(11) Uani 1 1 d . . . . .
H8 H 0.956531 0.060271 0.773369 0.119 Uiso 1 1 calc R U . . .
C9 C 0.9781(13) 0.0611(9) 0.6782(19) 0.123(13) Uiso 1 1 d . . . . .
H9 H 1.003799 0.056400 0.689334 0.147 Uiso 1 1 calc R U . . .
C10 C 0.9688(12) 0.0650(8) 0.6130(19) 0.116(12) Uiso 1 1 d . . . . .
H10 H 0.987947 0.062935 0.580731 0.139 Uiso 1 1 calc R U . . .
C11 C 0.9305(10) 0.0721(7) 0.5949(17) 0.099(10) Uiso 1 1 d . . . . .
H11 H 0.922972 0.073474 0.550849 0.118 Uiso 1 1 calc R U . . .
C12 C 1.0277(7) 0.1601(7) 0.5300(10) 0.072(8) Uani 1 1 d . . . . .
C13 C 1.0179(8) 0.1414(6) 0.5954(16) 0.091(10) Uani 1 1 d . . . . .
H13 H 1.028206 0.120960 0.594724 0.109 Uiso 1 1 calc R U . . .
C14 C 1.0411(12) 0.1623(9) 0.6381(17) 0.118(12) Uiso 1 1 d . . . . .
H14A H 1.034625 0.183124 0.629993 0.141 Uiso 1 1 calc R U . . .
H14B H 1.068989 0.159330 0.633587 0.141 Uiso 1 1 calc R U . . .
C15 C 1.0237(9) 0.1499(7) 0.7121(14) 0.039(7) Uiso 0.6 1 d . . P . .
C16 C 0.9935(7) 0.1626(6) 0.7491(12) 0.068(6) Uiso 1 1 d . . . . .
H16 H 0.978330 0.178621 0.734841 0.081 Uiso 1 1 calc R U . . .
C17 C 1.0301(9) 0.1241(7) 0.7479(15) 0.085(8) Uiso 1 1 d . . . . .
C18 C 1.0097(9) 0.1256(7) 0.8060(14) 0.079(8) Uiso 1 1 d . . . . .
C19 C 1.016(2) 0.1079(15) 0.861(3) 0.20(3) Uiso 1 1 d . . . . .
H19 H 1.005387 0.111414 0.902644 0.246 Uiso 1 1 calc R U . . .
C20 C 1.038(2) 0.0856(15) 0.846(3) 0.20(3) Uiso 1 1 d . . . . .
H20 H 1.037686 0.069811 0.875473 0.239 Uiso 1 1 calc R U . . .
C21 C 1.0618(15) 0.0814(11) 0.795(2) 0.142(16) Uiso 1 1 d . . . . .
H21 H 1.080073 0.066021 0.794848 0.170 Uiso 1 1 calc R U . . .
C22 C 1.0587(12) 0.1015(9) 0.738(2) 0.128(13) Uiso 1 1 d . . . . .
H22 H 1.073702 0.099745 0.700129 0.153 Uiso 1 1 calc R U . . .
C23 C 0.7765(5) -0.0151(4) 0.9634(9) 0.037(4) Uani 1 1 d . . . . .
C24 C 0.7770(5) -0.0109(4) 0.8900(9) 0.041(4) Uani 1 1 d . . . . .
H24 H 0.754361 0.001140 0.877342 0.049 Uiso 1 1 calc R U . . .
C25 C 0.8139(6) 0.0054(4) 0.8686(9) 0.046(5) Uani 1 1 d . . . . .
H25A H 0.836491 -0.006209 0.881600 0.056 Uiso 1 1 calc R U . . .
H25B H 0.815221 0.024508 0.891319 0.056 Uiso 1 1 calc R U . . .
C26 C 0.8153(5) 0.0109(4) 0.7941(8) 0.038(4) Uani 1 1 d . . . . .
C27 C 0.7874(7) 0.0226(5) 0.7570(11) 0.058(5) Uani 1 1 d . . . . .
H27 H 0.763604 0.029788 0.772337 0.070 Uiso 1 1 calc R U . . .
C28 C 0.8463(7) 0.0040(5) 0.7554(11) 0.065(7) Uani 1 1 d . . . . .
C29 C 0.8360(8) 0.0122(6) 0.6914(11) 0.070(7) Uani 1 1 d . . . . .
C30 C 0.8620(11) 0.0119(7) 0.6384(16) 0.102(11) Uani 1 1 d . . . . .
H30 H 0.855355 0.019336 0.596953 0.122 Uiso 1 1 calc R U . . .
C31 C 0.8981(10) -0.0002(8) 0.6518(14) 0.099(11) Uani 1 1 d . . . . .
H31 H 0.915774 -0.004005 0.617903 0.119 Uiso 1 1 calc R U . . .
C32 C 0.9070(13) -0.0061(8) 0.7129(18) 0.116(12) Uiso 1 1 d . . . . .
H32 H 0.933243 -0.009344 0.722418 0.139 Uiso 1 1 calc R U . . .
C33 C 0.8812(11) -0.0080(8) 0.7645(18) 0.105(10) Uiso 1 1 d . . . . .
H33 H 0.887892 -0.017195 0.804038 0.126 Uiso 1 1 calc R U . . .
C34 C 0.4855(8) 0.1074(8) 0.5045(13) 0.081(9) Uani 1 1 d . . . . .
C35 C 0.5054(8) 0.1246(6) 0.5546(11) 0.068(7) Uani 1 1 d . . . . .
H35 H 0.488175 0.141341 0.565826 0.082 Uiso 1 1 calc R U . . .
C36 C 0.5112(6) 0.1070(5) 0.6171(9) 0.046(5) Uani 1 1 d . . . . .
H36A H 0.488452 0.094605 0.624884 0.055 Uiso 1 1 calc R U . . .
H36B H 0.533630 0.093957 0.612076 0.055 Uiso 1 1 calc R U . . .
C37 C 0.5174(6) 0.1270(5) 0.6744(11) 0.054(5) Uani 1 1 d . . . . .
C39 C 0.5188(6) 0.1324(5) 0.7958(11) 0.057(6) Uani 1 1 d . . . . .
C40 C 0.5167(5) 0.1146(4) 0.7381(10) 0.045(4) Uani 1 1 d . . . . .
C41 C 0.5133(5) 0.0832(4) 0.7473(11) 0.048(5) Uani 1 1 d . . . . .
H41 H 0.512661 0.070570 0.710855 0.058 Uiso 1 1 calc R U . . .
C42 C 0.5110(6) 0.0715(5) 0.8094(10) 0.049(5) Uani 1 1 d . . . . .
H42 H 0.508263 0.050935 0.815383 0.058 Uiso 1 1 calc R U . . .
C43 C 0.5129(6) 0.0903(5) 0.8633(11) 0.058(6) Uani 1 1 d . . . . .
H43 H 0.511419 0.082049 0.905354 0.069 Uiso 1 1 calc R U . . .
C44 C 0.5167(7) 0.1208(5) 0.8573(11) 0.057(6) Uani 1 1 d . . . . .
H44 H 0.517803 0.133003 0.894361 0.069 Uiso 1 1 calc R U . . .

loop_
_atom_site_aniso_label
_atom_site_aniso_U_11
_atom_site_aniso_U_22
_atom_site_aniso_U_33
_atom_site_aniso_U_23
_atom_site_aniso_U_13
_atom_site_aniso_U_12
Mo1 0.0223(7) 0.0216(6) 0.0237(6) -0.0008(5) -0.0034(5) 0.0012(5)
Mo2 0.0196(7) 0.0229(6) 0.0231(6) -0.0017(5) -0.0032(5) 0.0016(5)
Mo3 0.0182(6) 0.0245(6) 0.0249(6) -0.0053(5) -0.0016(5) 0.0028(5)
Mo4 0.0188(6) 0.0249(6) 0.0238(6) -0.0062(5) -0.0023(5) 0.0027(5)
Mo5 0.0182(6) 0.0218(6) 0.0232(6) -0.0038(5) -0.0036(5) 0.0021(5)
Mo6 0.0199(7) 0.0219(6) 0.0275(6) -0.0036(5) -0.0057(5) 0.0031(5)
Mo7 0.0180(7) 0.0269(7) 0.0285(6) -0.0084(5) -0.0046(5) 0.0036(5)
Mo8 0.0212(7) 0.0217(6) 0.0309(6) -0.0007(5) -0.0057(5) 0.0009(5)
Mo9 0.0212(7) 0.0221(6) 0.0256(6) -0.0018(5) 0.0013(5) -0.0020(5)
Mo10 0.0272(7) 0.0253(6) 0.0206(5) 0.0007(5) 0.0005(5) -0.0050(5)
Mo11 0.0197(6) 0.0210(6) 0.0268(6) 0.0035(5) 0.0023(5) -0.0005(5)
Mo12 0.0195(7) 0.0247(6) 0.0229(6) 0.0030(5) 0.0011(5) -0.0001(5)
Mo13 0.0204(7) 0.0236(6) 0.0257(6) 0.0029(5) 0.0006(5) 0.0010(5)
Mo14 0.0231(7) 0.0226(6) 0.0256(6) 0.0022(5) -0.0036(5) 0.0027(5)
Mo15 0.0221(7) 0.0244(6) 0.0265(6) 0.0011(5) 0.0013(5) 0.0034(5)
Mo18 0.0211(7) 0.0213(6) 0.0273(6) 0.0000(5) -0.0039(5) 0.0015(5)
Mo19 0.0186(7) 0.0259(6) 0.0321(6) -0.0084(5) -0.0039(5) 0.0016(5)
Mo20 0.0215(7) 0.0226(6) 0.0226(6) 0.0000(5) -0.0003(5) -0.0019(5)
Mo21 0.0189(6) 0.0236(6) 0.0264(6) -0.0014(5) -0.0035(5) 0.0013(5)
Mo22 0.0208(7) 0.0233(6) 0.0294(6) -0.0043(5) -0.0042(5) 0.0017(5)
Mo23 0.0194(6) 0.0221(6) 0.0231(6) 0.0028(5) 0.0014(5) 0.0000(5)
Mo24 0.0239(7) 0.0303(7) 0.0229(6) 0.0019(5) -0.0009(5) -0.0008(5)
Mo25 0.0220(7) 0.0262(6) 0.0213(6) 0.0013(5) 0.0013(5) -0.0018(5)
Mo26 0.0188(7) 0.0284(7) 0.0264(6) -0.0015(5) -0.0015(5) 0.0011(5)
Mo27 0.0211(7) 0.0268(7) 0.0285(6) -0.0069(5) -0.0003(5) -0.0007(5)
Mo28 0.0226(7) 0.0219(6) 0.0273(6) -0.0040(5) -0.0014(5) 0.0007(5)
Mo29 0.0222(7) 0.0233(6) 0.0230(6) 0.0013(5) -0.0019(5) 0.0002(5)
Mo30 0.0221(7) 0.0260(6) 0.0243(6) -0.0006(5) -0.0013(5) 0.0032(5)
Mo31 0.0230(7) 0.0224(6) 0.0284(6) 0.0010(5) -0.0027(5) 0.0025(5)
Mo32 0.0354(8) 0.0322(7) 0.0280(6) -0.0043(6) -0.0039(6) 0.0101(6)
Mo33 0.0185(7) 0.0318(7) 0.0242(6) -0.0058(5) -0.0021(5) 0.0019(5)
Mo34 0.0212(7) 0.0370(7) 0.0248(6) 0.0005(5) -0.0015(5) 0.0045(6)
Mo35 0.0300(8) 0.0285(7) 0.0350(7) -0.0003(6) -0.0089(6) -0.0002(6)
Mo36 0.0368(8) 0.0226(6) 0.0230(6) -0.0022(5) -0.0034(5) 0.0014(6)
Mo37 0.0252(7) 0.0270(7) 0.0305(6) -0.0003(5) -0.0056(5) 0.0006(6)
Mo38 0.0230(7) 0.0285(7) 0.0228(6) -0.0008(5) -0.0019(5) -0.0014(5)
Mo39 0.0195(7) 0.0300(7) 0.0277(6) -0.0002(5) -0.0029(5) 0.0017(5)
Mo40 0.0184(7) 0.0316(7) 0.0307(6) -0.0031(5) -0.0031(5) 0.0023(6)
Mo41 0.0195(7) 0.0245(6) 0.0249(6) -0.0025(5) -0.0007(5) 0.0019(5)
Mo42 0.0222(7) 0.0226(6) 0.0266(6) 0.0030(5) -0.0039(5) -0.0003(5)
Mo43 0.0248(7) 0.0265(6) 0.0232(6) 0.0002(5) -0.0014(5) 0.0052(5)
Mo44 0.0207(7) 0.0249(6) 0.0260(6) -0.0013(5) -0.0007(5) 0.0019(5)
Mo45 0.0289(7) 0.0218(6) 0.0244(6) 0.0005(5) -0.0018(5) 0.0025(5)
Mo46 0.0282(8) 0.0254(7) 0.0283(6) -0.0006(5) -0.0059(5) 0.0036(6)
Mo47 0.0330(8) 0.0237(7) 0.0340(7) -0.0032(6) 0.0065(6) -0.0003(6)
Mo48 0.0220(7) 0.0370(8) 0.0307(6) -0.0063(6) -0.0038(5) 0.0010(6)
Mo49 0.0395(9) 0.0324(8) 0.0345(7) -0.0099(6) 0.0047(6) -0.0098(7)
Mo50 0.0297(9) 0.0202(7) 0.0257(8) -0.0014(7) 0.0054(7) -0.0022(6)
Mo51 0.0269(7) 0.0367(7) 0.0239(6) -0.0015(5) -0.0012(5) 0.0104(6)
Mo52 0.0328(8) 0.0244(7) 0.0344(7) 0.0044(5) 0.0048(6) 0.0054(6)
Mo53 0.0239(8) 0.0331(8) 0.0582(9) -0.0207(7) 0.0101(7) -0.0039(6)
Mo54 0.0432(9) 0.0283(7) 0.0279(6) -0.0013(5) -0.0065(6) 0.0009(6)
Mo55 0.0228(8) 0.0590(10) 0.0416(8) -0.0247(7) 0.0032(6) -0.0066(7)
Mo56 0.0537(10) 0.0281(7) 0.0351(7) -0.0019(6) -0.0156(7) 0.0056(7)
Mo57 0.0188(7) 0.0456(9) 0.0415(8) 0.0129(7) -0.0023(6) 0.0003(6)
Mo58 0.0243(11) 0.0286(14) 0.0315(11) -0.0008(9) -0.0054(8) -0.0011(10)
Mo59 0.0212(7) 0.0386(8) 0.0498(8) 0.0031(7) 0.0001(6) -0.0008(6)
Mo60 0.0216(10) 0.0388(17) 0.0298(14) 0.0132(11) -0.0010(11) -0.0041(11)
Mo61 0.0592(12) 0.0263(8) 0.0670(11) -0.0018(7) 0.0325(9) -0.0003(8)
Mo62 0.0425(10) 0.0307(8) 0.0881(13) 0.0187(8) 0.0341(10) 0.0033(7)
Mo63 0.0336(15) 0.0325(14) 0.0327(15) -0.0053(11) -0.0085(12) 0.0085(11)
Mo64 0.0610(12) 0.0222(7) 0.0818(13) 0.0030(8) 0.0404(10) 0.0034(8)
M58 0.021(6) 0.006(6) 0.048(9) -0.005(5) 0.000(6) -0.004(5)
M60 0.025(7) 0.032(8) 0.038(9) -0.001(6) -0.006(7) 0.003(6)
M63 0.028(4) 0.029(4) 0.020(4) -0.004(3) -0.002(3) 0.001(3)
Ce1 0.0207(4) 0.0318(5) 0.0273(4) -0.0016(3) -0.0006(3) 0.0012(4)
Ce2 0.0405(6) 0.0258(4) 0.0350(5) 0.0014(4) 0.0095(4) 0.0004(4)
O1 0.069(12) 0.114(15) 0.068(10) -0.041(10) -0.005(9) -0.017(11)
O2 0.089(13) 0.038(8) 0.125(14) -0.016(9) 0.078(12) 0.000(8)
O3 0.038(7) 0.031(6) 0.040(6) -0.009(5) 0.008(5) -0.001(5)
O4 0.052(9) 0.030(6) 0.060(8) -0.009(6) 0.036(7) -0.008(6)
O5 0.075(10) 0.040(7) 0.029(6) -0.004(5) -0.013(6) -0.006(7)
O6 0.026(6) 0.029(6) 0.054(7) 0.001(5) -0.005(5) -0.001(5)
O7 0.032(6) 0.020(5) 0.032(5) -0.002(4) 0.002(5) 0.000(5)
O8 0.029(6) 0.024(5) 0.026(5) -0.003(4) -0.002(4) 0.002(5)
O9 0.031(6) 0.025(5) 0.030(5) -0.007(4) -0.011(5) 0.002(5)
O10 0.025(6) 0.023(5) 0.027(5) -0.003(4) -0.002(4) 0.002(4)
O11 0.019(5) 0.026(5) 0.030(5) 0.002(4) 0.005(4) 0.006(4)
O12 0.026(6) 0.035(6) 0.034(6) -0.002(5) -0.003(5) 0.006(5)
O13 0.013(5) 0.033(6) 0.027(5) -0.003(4) -0.001(4) 0.002(4)
O14 0.019(5) 0.023(5) 0.030(5) -0.005(4) 0.000(4) 0.000(4)
O15 0.025(6) 0.034(6) 0.032(5) 0.000(5) -0.004(5) -0.001(5)
O16 0.027(6) 0.032(6) 0.035(6) -0.009(5) 0.006(5) -0.004(5)
O17 0.035(7) 0.029(6) 0.034(6) -0.004(5) -0.011(5) 0.009(5)
O18 0.022(5) 0.024(5) 0.024(5) 0.001(4) -0.001(4) 0.004(4)
O19 0.032(6) 0.026(5) 0.020(5) -0.005(4) -0.001(4) 0.002(5)
O20 0.027(6) 0.023(5) 0.025(5) 0.005(4) -0.006(4) 0.001(4)
O21 0.035(7) 0.033(6) 0.052(7) -0.004(5) 0.005(6) 0.003(6)
O22 0.043(8) 0.033(6) 0.047(7) 0.010(5) -0.023(6) -0.003(6)
O23 0.059(9) 0.046(8) 0.036(6) -0.004(6) 0.007(6) -0.007(7)
O24 0.028(6) 0.034(6) 0.031(5) -0.005(5) 0.000(5) 0.001(5)
O25 0.036(7) 0.027(6) 0.028(5) 0.003(4) -0.003(5) 0.006(5)
O26 0.015(5) 0.028(5) 0.025(5) -0.010(4) -0.001(4) -0.003(4)
O27 0.018(6) 0.036(6) 0.035(5) -0.005(5) 0.001(4) 0.004(5)
O28 0.024(6) 0.024(5) 0.024(5) 0.000(4) -0.002(4) 0.005(4)
O29 0.023(6) 0.023(5) 0.029(5) -0.007(4) -0.001(4) 0.000(4)
O30 0.023(5) 0.021(5) 0.025(5) -0.007(4) 0.001(4) 0.000(4)
O31 0.027(6) 0.043(7) 0.035(6) -0.002(5) -0.001(5) 0.011(5)
O32 0.019(5) 0.023(5) 0.028(5) -0.003(4) 0.001(4) 0.006(4)
O33 0.037(7) 0.026(6) 0.031(5) -0.002(4) -0.006(5) -0.006(5)
O34 0.018(5) 0.024(5) 0.033(5) -0.006(4) -0.001(4) -0.001(4)
O35 0.022(6) 0.023(5) 0.034(5) -0.004(4) -0.008(4) 0.004(4)
O36 0.027(6) 0.026(5) 0.030(5) -0.003(4) -0.004(4) 0.006(5)
O37 0.025(6) 0.033(6) 0.025(5) -0.004(4) -0.012(4) -0.005(5)
O38 0.053(8) 0.045(7) 0.036(6) -0.018(5) -0.008(6) -0.001(6)
O39 0.037(7) 0.031(6) 0.045(6) 0.003(5) -0.021(5) -0.007(5)
O40 0.032(7) 0.042(7) 0.051(7) -0.007(6) -0.010(6) 0.005(6)
O41 0.034(7) 0.036(6) 0.044(6) 0.000(5) -0.011(5) 0.002(5)
O42 0.031(7) 0.038(7) 0.043(6) 0.003(5) -0.010(5) -0.005(5)
O43 0.029(6) 0.024(5) 0.039(6) -0.003(5) 0.006(5) 0.002(5)
O44 0.030(6) 0.046(7) 0.026(5) -0.010(5) 0.006(5) -0.004(5)
O45 0.019(5) 0.031(6) 0.033(5) -0.012(4) -0.003(4) 0.000(5)
O46 0.058(10) 0.060(9) 0.048(8) -0.018(7) 0.007(7) 0.009(8)
O47 0.042(8) 0.045(7) 0.057(8) 0.014(6) -0.018(6) -0.011(6)
O48 0.051(9) 0.043(7) 0.049(7) -0.004(6) 0.012(6) -0.004(6)
O49 0.023(6) 0.040(7) 0.044(6) 0.011(5) -0.004(5) 0.000(5)
O50 0.031(6) 0.026(5) 0.029(5) -0.001(4) 0.001(5) 0.001(5)
O51 0.016(5) 0.023(5) 0.029(5) -0.008(4) -0.004(4) 0.008(4)
O52 0.033(6) 0.027(6) 0.027(5) -0.005(4) -0.004(4) 0.004(5)
O53 0.022(6) 0.023(5) 0.025(5) -0.001(4) -0.003(4) 0.003(4)
O54 0.022(6) 0.030(6) 0.033(5) -0.001(4) -0.008(4) 0.005(5)
O55 0.034(7) 0.035(6) 0.037(6) -0.002(5) -0.013(5) 0.001(5)
O56 0.037(7) 0.039(6) 0.020(5) 0.003(4) -0.003(4) -0.004(5)
O57 0.026(6) 0.026(6) 0.046(6) -0.013(5) 0.001(5) 0.001(5)
O58 0.070(10) 0.037(7) 0.049(7) -0.007(6) 0.010(7) -0.013(7)
O59 0.068(11) 0.048(9) 0.108(13) -0.035(9) -0.026(10) 0.014(8)
O60 0.051(9) 0.062(9) 0.066(9) -0.038(8) 0.017(7) -0.017(8)
O61 0.020(6) 0.028(5) 0.039(6) -0.004(5) 0.000(4) 0.001(5)
O62 0.020(6) 0.034(6) 0.041(6) -0.009(5) 0.001(5) 0.001(5)
O63 0.024(6) 0.021(5) 0.040(6) -0.007(4) -0.004(5) -0.001(4)
O64 0.017(6) 0.039(6) 0.036(6) -0.005(5) -0.006(4) 0.003(5)
O65 0.022(5) 0.025(5) 0.032(5) -0.008(4) -0.004(4) 0.005(4)
O66 0.024(6) 0.028(5) 0.034(6) 0.002(5) -0.008(5) 0.002(4)
O67 0.043(7) 0.030(6) 0.033(6) 0.000(5) -0.006(5) -0.001(5)
O68 0.015(5) 0.022(5) 0.030(5) -0.002(4) -0.004(4) 0.004(4)
O69 0.018(5) 0.028(5) 0.035(5) -0.004(4) -0.003(4) 0.001(4)
O70 0.023(6) 0.024(5) 0.027(5) -0.002(4) -0.001(4) -0.001(4)
O71 0.024(6) 0.035(6) 0.033(5) 0.003(5) -0.006(4) 0.004(5)
O72 0.024(6) 0.029(6) 0.029(5) -0.006(4) -0.002(4) -0.001(5)
O73 0.022(6) 0.025(6) 0.040(6) -0.009(5) 0.005(5) -0.003(5)
O74 0.040(8) 0.031(7) 0.093(11) 0.018(7) 0.010(7) 0.011(6)
O75 0.018(5) 0.028(5) 0.024(5) -0.009(4) -0.001(4) 0.002(4)
O76 0.037(8) 0.071(10) 0.085(10) -0.056(9) 0.023(7) -0.027(7)
O77 0.038(8) 0.081(10) 0.037(6) -0.010(7) -0.005(6) -0.002(7)
O78 0.027(7) 0.048(8) 0.061(8) -0.029(6) 0.009(6) -0.008(6)
O79 0.030(7) 0.036(6) 0.039(6) 0.009(5) -0.003(5) -0.002(5)
O80 0.027(6) 0.039(6) 0.031(5) 0.012(5) -0.012(5) 0.003(5)
O81 0.039(8) 0.070(10) 0.064(9) -0.005(8) 0.014(7) -0.011(7)
O82 0.024(7) 0.052(8) 0.086(10) 0.020(7) 0.002(7) 0.013(6)
O83 0.041(8) 0.055(8) 0.064(8) -0.005(7) -0.024(7) -0.008(7)
O84 0.023(6) 0.044(7) 0.050(7) 0.018(6) 0.003(5) -0.004(5)
O85 0.022(6) 0.047(7) 0.061(8) 0.016(6) -0.005(6) -0.001(5)
O86 0.023(6) 0.061(8) 0.033(6) -0.011(6) 0.006(5) 0.000(6)
O87 0.032(7) 0.042(7) 0.036(6) -0.019(5) -0.007(5) 0.002(5)
O88 0.018(6) 0.039(6) 0.037(6) -0.006(5) -0.001(4) -0.003(5)
O89 0.024(6) 0.031(6) 0.027(5) -0.003(4) -0.004(4) 0.004(5)
O90 0.035(7) 0.035(6) 0.042(6) -0.015(5) -0.007(5) 0.001(5)
O91 0.023(5) 0.024(5) 0.028(5) -0.003(4) 0.001(4) 0.010(4)
O92 0.026(6) 0.021(5) 0.047(6) -0.007(5) -0.009(5) 0.002(5)
O93 0.018(5) 0.033(6) 0.026(5) 0.002(4) -0.002(4) 0.002(5)
O94 0.027(6) 0.024(5) 0.032(5) -0.007(4) -0.005(4) 0.000(4)
O95 0.039(7) 0.025(6) 0.044(6) 0.001(5) -0.008(5) 0.000(5)
O96 0.015(5) 0.034(6) 0.036(6) -0.008(5) 0.003(4) -0.002(5)
O97 0.049(8) 0.038(7) 0.040(6) 0.003(5) 0.003(6) 0.006(6)
O98 0.035(8) 0.062(9) 0.053(8) -0.021(7) 0.002(6) -0.006(7)
O99 0.044(9) 0.065(10) 0.057(8) -0.004(7) -0.013(7) 0.015(7)
O100 0.034(7) 0.045(7) 0.029(5) -0.006(5) -0.003(5) -0.005(6)
O101 0.017(5) 0.028(5) 0.030(5) -0.004(4) -0.004(4) -0.001(4)
O102 0.017(5) 0.034(6) 0.023(5) -0.003(4) -0.003(4) 0.000(5)
O103 0.025(6) 0.033(6) 0.033(5) -0.002(5) 0.000(5) -0.002(5)
O104 0.039(8) 0.070(9) 0.038(6) 0.008(6) -0.007(6) 0.011(7)
O105 0.015(6) 0.041(7) 0.049(6) 0.013(5) -0.003(5) -0.002(5)
O106 0.022(6) 0.037(6) 0.026(5) 0.002(4) 0.001(4) 0.000(5)
O107 0.037(7) 0.034(7) 0.054(7) -0.007(6) -0.003(6) -0.005(6)
O108 0.018(6) 0.025(5) 0.032(5) -0.006(4) 0.006(4) 0.003(4)
O109 0.024(6) 0.031(6) 0.041(6) -0.018(5) -0.006(5) 0.000(5)
O110 0.023(6) 0.024(5) 0.028(5) 0.000(4) 0.004(4) 0.000(4)
O111 0.020(5) 0.033(6) 0.025(5) -0.002(4) 0.001(4) 0.002(5)
O112 0.023(6) 0.018(5) 0.042(6) -0.005(4) -0.010(5) 0.000(4)
O113 0.034(6) 0.024(5) 0.033(5) -0.002(4) -0.004(5) 0.001(5)
O114 0.021(6) 0.021(5) 0.032(5) 0.001(4) -0.009(4) 0.002(4)
O115 0.027(6) 0.036(6) 0.044(6) 0.018(5) -0.009(5) -0.001(5)
O116 0.028(6) 0.035(6) 0.027(5) -0.001(5) 0.000(4) -0.007(5)
O117 0.034(7) 0.030(6) 0.073(9) -0.006(6) -0.015(6) -0.002(6)
O118 0.021(7) 0.089(11) 0.068(9) -0.052(8) -0.001(6) 0.004(7)
O119 0.040(9) 0.132(16) 0.039(7) 0.010(8) -0.009(6) 0.037(10)
O120 0.031(7) 0.061(9) 0.053(7) -0.031(7) -0.003(6) 0.006(6)
O121 0.056(10) 0.080(11) 0.073(10) -0.026(9) 0.039(8) -0.045(9)
O122 0.024(7) 0.086(12) 0.103(12) 0.061(10) 0.010(7) 0.011(8)
O123 0.049(9) 0.093(11) 0.021(5) -0.009(6) -0.006(5) 0.005(8)
O124 0.019(5) 0.028(5) 0.031(5) -0.001(4) -0.002(4) -0.001(4)
O125 0.015(5) 0.030(6) 0.032(5) -0.003(4) 0.008(4) -0.001(4)
O126 0.018(6) 0.035(6) 0.044(6) -0.007(5) -0.001(5) 0.005(5)
O127 0.026(6) 0.051(7) 0.034(6) -0.004(5) -0.007(5) -0.003(6)
O128 0.023(6) 0.033(6) 0.042(6) 0.004(5) 0.003(5) 0.006(5)
O129 0.024(6) 0.029(6) 0.026(5) 0.002(4) 0.001(4) 0.003(5)
O130 0.035(7) 0.030(6) 0.039(6) 0.010(5) -0.001(5) -0.002(5)
O131 0.024(6) 0.019(5) 0.034(5) 0.001(4) 0.002(4) 0.001(4)
O132 0.020(5) 0.025(5) 0.025(5) 0.002(4) -0.005(4) 0.000(4)
O133 0.032(6) 0.034(6) 0.033(6) -0.013(5) 0.000(5) -0.004(5)
O134 0.024(6) 0.040(6) 0.029(5) 0.006(5) -0.006(4) -0.001(5)
O135 0.042(8) 0.079(10) 0.032(6) 0.008(6) 0.000(5) 0.022(7)
O136 0.034(7) 0.033(6) 0.064(8) 0.016(6) 0.011(6) 0.002(5)
O137 0.032(6) 0.022(5) 0.034(5) 0.006(4) 0.007(5) -0.001(5)
O138 0.028(6) 0.031(6) 0.024(5) 0.002(4) 0.000(4) -0.002(5)
O139 0.080(12) 0.044(8) 0.065(9) 0.006(7) -0.020(8) -0.010(8)
O140 0.028(6) 0.027(5) 0.023(5) 0.001(4) 0.000(4) -0.004(5)
O141 0.048(10) 0.160(19) 0.050(8) 0.033(10) -0.017(7) -0.024(11)
O142 0.083(11) 0.050(8) 0.033(6) 0.015(6) 0.005(7) -0.022(8)
O143 0.040(9) 0.036(8) 0.124(14) -0.017(8) 0.005(9) -0.010(7)
O144 0.051(9) 0.066(9) 0.042(7) 0.018(7) 0.008(6) -0.007(7)
O145 0.041(8) 0.028(6) 0.063(8) -0.015(6) -0.022(6) 0.008(6)
O146 0.018(6) 0.033(6) 0.037(6) -0.002(5) -0.006(4) -0.002(5)
O147 0.036(7) 0.050(7) 0.028(5) 0.014(5) 0.002(5) 0.000(6)
O148 0.040(7) 0.029(6) 0.035(6) 0.002(5) 0.007(5) 0.003(5)
O149 0.024(6) 0.027(5) 0.029(5) -0.005(4) -0.003(4) 0.001(5)
O150 0.023(6) 0.037(6) 0.030(5) 0.004(5) 0.000(4) 0.006(5)
O151 0.024(6) 0.020(5) 0.035(5) -0.004(4) -0.002(4) -0.001(4)
O152 0.029(6) 0.020(5) 0.027(5) -0.004(4) -0.002(4) 0.002(4)
O153 0.021(5) 0.026(5) 0.027(5) 0.001(4) -0.002(4) -0.001(4)
O154 0.028(6) 0.019(5) 0.022(5) 0.000(4) 0.001(4) -0.002(4)
O155 0.023(6) 0.027(5) 0.023(5) 0.002(4) 0.003(4) -0.004(4)
O156 0.024(6) 0.028(5) 0.017(4) 0.006(4) 0.002(4) -0.006(4)
O157 0.026(6) 0.023(5) 0.038(6) -0.001(4) 0.001(5) 0.000(5)
O158 0.068(13) 0.046(10) 0.20(2) -0.006(12) 0.054(14) -0.014(9)
O159 0.064(10) 0.081(11) 0.041(7) -0.005(7) -0.004(7) -0.022(9)
O160 0.055(9) 0.019(6) 0.062(8) 0.016(5) 0.024(7) 0.002(6)
O161 0.052(8) 0.052(8) 0.017(5) -0.001(5) -0.012(5) 0.005(6)
O162 0.038(7) 0.034(6) 0.050(7) -0.013(5) -0.003(6) 0.003(6)
O163 0.022(6) 0.021(5) 0.031(5) 0.001(4) -0.001(4) 0.001(4)
O164 0.031(6) 0.025(5) 0.033(5) 0.009(4) 0.007(5) 0.001(5)
O165 0.024(6) 0.034(6) 0.039(6) 0.006(5) -0.002(5) 0.002(5)
O166 0.027(6) 0.019(5) 0.025(5) 0.004(4) -0.005(4) -0.004(4)
O167 0.026(6) 0.026(5) 0.025(5) 0.000(4) -0.005(4) 0.002(5)
O168 0.021(6) 0.032(6) 0.035(5) -0.013(5) -0.002(4) 0.001(5)
O169 0.051(9) 0.072(10) 0.057(8) 0.019(8) 0.009(7) -0.007(8)
O170 0.081(11) 0.058(9) 0.027(6) -0.002(6) -0.001(6) 0.015(8)
O171 0.052(9) 0.027(6) 0.079(9) -0.013(6) -0.025(7) 0.014(6)
O172 0.024(6) 0.031(6) 0.026(5) 0.002(4) -0.003(4) 0.007(5)
O173 0.033(7) 0.030(6) 0.031(5) 0.004(5) -0.001(5) 0.007(5)
O174 0.029(6) 0.030(6) 0.025(5) -0.002(4) -0.005(4) 0.012(5)
O175 0.023(6) 0.022(5) 0.028(5) 0.004(4) 0.000(4) 0.003(4)
O176 0.023(6) 0.022(5) 0.022(5) 0.007(4) 0.000(4) 0.000(4)
O177 0.023(6) 0.031(6) 0.027(5) 0.001(4) 0.001(4) 0.002(5)
O178 0.018(5) 0.025(5) 0.030(5) 0.008(4) 0.006(4) 0.004(4)
O179 0.027(6) 0.027(5) 0.029(5) 0.001(4) 0.000(4) 0.005(5)
O181 0.087(12) 0.036(7) 0.058(8) -0.002(6) -0.045(8) 0.015(8)
O182 0.094(13) 0.038(8) 0.063(9) 0.023(7) 0.007(8) -0.015(8)
O183 0.042(8) 0.041(7) 0.055(8) -0.001(6) 0.003(6) 0.015(6)
O184 0.063(9) 0.038(7) 0.040(6) 0.002(5) -0.024(6) -0.003(7)
O185 0.045(8) 0.033(6) 0.034(6) -0.008(5) -0.005(5) 0.005(6)
O186 0.056(10) 0.039(8) 0.085(10) -0.016(7) 0.015(8) 0.005(7)
O187 0.047(8) 0.039(7) 0.040(6) -0.010(5) -0.004(6) -0.010(6)
O188 0.042(7) 0.026(6) 0.037(6) -0.008(5) -0.020(5) 0.007(5)
O189 0.043(8) 0.047(7) 0.035(6) -0.002(5) 0.008(5) 0.005(6)
O190 0.024(6) 0.030(6) 0.038(6) 0.007(5) -0.003(5) 0.001(5)
O191 0.032(7) 0.047(7) 0.031(6) 0.000(5) -0.002(5) -0.002(6)
O192 0.031(7) 0.030(6) 0.055(7) 0.005(5) 0.007(6) -0.006(5)
O193 0.021(6) 0.028(6) 0.034(5) -0.005(4) -0.002(4) -0.001(5)
O194 0.018(5) 0.028(5) 0.027(5) 0.003(4) 0.004(4) 0.004(4)
O195 0.035(7) 0.026(6) 0.053(7) 0.010(5) -0.006(6) 0.009(5)
O196 0.042(9) 0.088(12) 0.096(12) -0.035(10) -0.020(9) 0.014(9)
O197 0.049(8) 0.028(6) 0.055(7) 0.009(5) 0.017(6) 0.004(6)
O198 0.062(10) 0.019(6) 0.082(10) 0.001(6) 0.036(8) 0.000(6)
O199 0.128(17) 0.027(7) 0.157(18) -0.027(9) 0.108(15) -0.018(9)
O200 0.16(2) 0.060(10) 0.028(7) 0.003(7) 0.001(9) 0.023(11)
O201 0.024(6) 0.028(6) 0.044(6) 0.003(5) 0.005(5) -0.001(5)
O202 0.030(6) 0.032(6) 0.037(6) -0.006(5) 0.005(5) 0.004(5)
O203 0.016(5) 0.031(6) 0.033(5) 0.008(4) 0.000(4) 0.001(4)
O204 0.028(6) 0.024(5) 0.033(5) 0.001(4) 0.002(5) 0.006(5)
O205 0.020(6) 0.024(5) 0.035(5) 0.005(4) -0.004(4) 0.003(4)
O206 0.014(5) 0.029(6) 0.038(6) 0.006(5) 0.001(4) 0.008(4)
O207 0.034(7) 0.035(6) 0.045(7) -0.003(5) -0.009(5) -0.002(5)
O208 0.028(6) 0.023(5) 0.031(5) 0.002(4) 0.009(4) 0.006(5)
O209 0.038(7) 0.017(5) 0.041(6) 0.002(4) 0.010(5) 0.001(5)
O210 0.046(8) 0.050(8) 0.030(6) 0.002(5) -0.003(5) 0.007(6)
O211 0.036(7) 0.027(6) 0.033(5) 0.001(4) 0.009(5) 0.001(5)
O212 0.038(7) 0.028(6) 0.031(5) -0.002(4) -0.008(5) 0.003(5)
O213 0.030(6) 0.024(5) 0.028(5) 0.005(4) -0.009(4) 0.001(5)
O214 0.025(6) 0.019(5) 0.027(5) 0.004(4) 0.002(4) 0.003(4)
O215 0.020(6) 0.032(6) 0.030(5) 0.004(4) -0.005(4) 0.002(4)
O216 0.026(6) 0.023(5) 0.027(5) 0.003(4) -0.003(4) 0.004(4)
O217 0.031(6) 0.027(5) 0.025(5) -0.001(4) -0.005(4) 0.004(5)
O218 0.032(6) 0.029(6) 0.031(5) 0.001(4) -0.013(5) -0.001(5)
O219 0.021(6) 0.031(6) 0.024(5) 0.001(4) -0.004(4) 0.003(5)
O220 0.022(5) 0.032(6) 0.020(5) -0.001(4) 0.004(4) 0.002(5)
O221 0.130(18) 0.091(13) 0.055(9) -0.011(9) 0.037(10) 0.041(13)
O223 0.081(17) 0.61(8) 0.033(10) -0.01(2) 0.007(10) -0.03(3)
O225 0.111(17) 0.063(11) 0.092(13) 0.012(10) 0.010(12) 0.020(11)
O226 0.095(16) 0.13(2) 0.075(12) 0.027(13) -0.008(11) 0.005(15)
O227 0.050(13) 0.19(3) 0.126(18) 0.011(18) 0.000(12) -0.039(15)
O228 0.085(14) 0.085(13) 0.106(14) 0.045(11) 0.014(11) 0.037(11)
O229 0.113(16) 0.047(9) 0.081(11) 0.020(8) 0.014(11) -0.020(10)
O300 0.058(9) 0.059(8) 0.013(5) 0.015(5) -0.001(5) 0.014(7)
O301 0.035(7) 0.046(7) 0.057(8) -0.008(6) 0.018(6) 0.008(6)
O302 0.044(13) 0.041(11) 0.100(17) 0.000 0.000 -0.001(9)
O303 0.050(9) 0.060(9) 0.069(9) 0.010(8) -0.020(7) -0.024(7)
O304 0.051(9) 0.040(7) 0.063(8) -0.010(6) -0.003(7) -0.002(7)
O305 0.059(10) 0.038(7) 0.067(9) 0.006(6) 0.015(7) -0.015(7)
O306 0.088(12) 0.044(8) 0.049(8) -0.001(6) -0.020(8) -0.011(8)
O307 0.094(14) 0.086(13) 0.066(10) 0.005(9) -0.018(10) 0.032(11)
O308 0.075(12) 0.071(11) 0.066(9) -0.023(8) -0.006(8) 0.019(9)
O309 0.064(11) 0.142(18) 0.057(9) -0.024(10) -0.023(8) 0.039(12)
N1 0.040(9) 0.039(8) 0.044(8) 0.007(7) 0.002(7) 0.010(7)
N2 0.060(13) 0.087(15) 0.056(11) -0.006(10) -0.007(10) 0.007(11)
N3 0.055(12) 0.099(16) 0.034(8) 0.001(9) 0.003(8) -0.010(11)
N5 0.036(9) 0.053(10) 0.038(8) -0.015(7) 0.002(6) -0.005(7)
N6 0.064(13) 0.075(13) 0.037(8) 0.001(8) 0.000(8) 0.021(11)
N7 0.114(19) 0.056(12) 0.051(10) 0.004(9) 0.032(11) -0.015(12)
N8 0.089(17) 0.079(15) 0.058(11) 0.020(10) 0.017(11) -0.004(13)
C1 0.074(17) 0.050(13) 0.063(13) 0.001(11) 0.000(12) -0.008(12)
C2 0.049(13) 0.067(15) 0.059(12) -0.007(11) 0.008(10) 0.004(11)
C3 0.10(2) 0.055(14) 0.071(15) 0.004(12) -0.016(15) -0.007(14)
C4 0.075(17) 0.070(15) 0.051(12) -0.003(11) 0.007(12) 0.013(13)
C5 0.09(2) 0.063(16) 0.10(2) -0.011(15) 0.021(18) 0.012(16)
C6 0.078(19) 0.075(17) 0.072(15) -0.022(13) -0.002(13) 0.043(15)
C7 0.074(19) 0.079(18) 0.073(15) 0.001(13) -0.019(13) 0.042(15)
C8 0.12(3) 0.11(2) 0.071(17) -0.033(17) 0.013(18) 0.03(2)
C12 0.045(14) 0.13(2) 0.042(11) 0.031(13) 0.014(10) 0.050(15)
C13 0.073(19) 0.063(16) 0.14(3) -0.028(17) -0.067(19) 0.010(14)
C23 0.022(9) 0.038(10) 0.052(10) 0.001(8) -0.008(8) -0.001(7)
C24 0.024(9) 0.047(11) 0.052(10) -0.024(9) 0.002(8) 0.005(8)
C25 0.051(13) 0.040(10) 0.048(10) 0.000(8) -0.008(9) -0.006(9)
C26 0.039(11) 0.038(10) 0.038(9) -0.003(7) -0.009(8) 0.007(8)
C27 0.047(13) 0.060(13) 0.069(13) 0.005(11) 0.004(11) -0.002(11)
C28 0.052(13) 0.079(16) 0.063(13) 0.016(12) -0.007(11) 0.045(12)
C29 0.084(19) 0.071(16) 0.055(13) 0.014(11) 0.019(12) 0.027(14)
C30 0.13(3) 0.08(2) 0.10(2) 0.009(17) 0.04(2) 0.03(2)
C31 0.11(3) 0.12(3) 0.074(17) -0.015(17) 0.012(17) 0.06(2)
C34 0.056(17) 0.13(3) 0.060(15) 0.017(16) 0.003(12) 0.020(17)
C35 0.067(17) 0.078(17) 0.059(13) 0.002(12) 0.024(12) 0.025(14)
C36 0.042(11) 0.052(12) 0.043(10) 0.001(9) 0.016(8) 0.005(9)
C37 0.035(11) 0.063(14) 0.064(13) 0.013(11) 0.008(9) 0.005(10)
C39 0.038(12) 0.066(14) 0.066(13) 0.009(11) 0.008(10) -0.007(11)
C40 0.028(10) 0.055(12) 0.054(11) 0.005(9) 0.002(8) -0.002(9)
C41 0.026(10) 0.049(11) 0.070(13) 0.019(10) 0.006(9) -0.003(8)
C42 0.033(11) 0.058(13) 0.055(11) 0.018(10) -0.003(9) 0.010(9)
C43 0.047(13) 0.055(13) 0.071(14) 0.037(11) 0.016(10) 0.018(10)
C44 0.061(15) 0.054(13) 0.057(12) 0.011(10) 0.007(10) -0.002(11)

loop_
_atom_type_symbol
_atom_type_description
_atom_type_scat_dispersion_real
_atom_type_scat_dispersion_imag
_atom_type_scat_source
Mo Mo -1.6832 0.6857 'International Tables Vol C Tables 4.2.6.8 and 6.1.1.4'
Ce Ce -0.2486 2.6331 'International Tables Vol C Tables 4.2.6.8 and 6.1.1.4'
Na Na 0.0362 0.0249 'International Tables Vol C Tables 4.2.6.8 and 6.1.1.4'
O O 0.0106 0.0060 'International Tables Vol C Tables 4.2.6.8 and 6.1.1.4'
N N 0.0061 0.0033 'International Tables Vol C Tables 4.2.6.8 and 6.1.1.4'
C C 0.0033 0.0016 'International Tables Vol C Tables 4.2.6.8 and 6.1.1.4'
H H 0.0000 0.0000 'International Tables Vol C Tables 4.2.6.8 and 6.1.1.4'

loop_
_geom_angle_atom_site_label_1
_geom_angle_atom_site_label_2
_geom_angle_atom_site_label_3
_geom_angle
_geom_angle_site_symmetry_1
_geom_angle_site_symmetry_3
O17 Mo1 O10 103.1(5) . .
O17 Mo1 O14 98.4(5) . .
O10 Mo1 O14 89.6(4) . .
O17 Mo1 O7 102.0(5) . .
O10 Mo1 O7 87.3(4) . .
O14 Mo1 O7 159.5(4) . .
O17 Mo1 O19 101.1(5) . .
O10 Mo1 O19 155.7(4) . .
O14 Mo1 O19 88.9(4) . .
O7 Mo1 O19 85.7(4) . .
O17 Mo1 O18 167.4(4) . .
O10 Mo1 O18 87.0(4) . .
O14 Mo1 O18 74.0(4) . .
O7 Mo1 O18 85.7(4) . .
O19 Mo1 O18 69.3(4) . .
O33 Mo2 O35 103.1(5) . .
O33 Mo2 O32 99.7(5) . .
O35 Mo2 O32 88.7(4) . .
O33 Mo2 O34 102.2(5) . .
O35 Mo2 O34 87.3(4) . .
O32 Mo2 O34 158.0(4) . .
O33 Mo2 O19 97.6(5) . .
O35 Mo2 O19 159.2(4) . .
O32 Mo2 O19 89.9(4) . .
O34 Mo2 O19 86.4(4) . .
O33 Mo2 O30 168.0(5) . .
O35 Mo2 O30 88.0(4) . .
O32 Mo2 O30 75.5(4) . .
O34 Mo2 O30 82.7(4) . .
O19 Mo2 O30 71.6(4) . .
O27 Mo3 O36 102.5(5) . .
O27 Mo3 O32 102.9(5) . .
O36 Mo3 O32 98.0(4) . .
O27 Mo3 O28 104.2(5) . .
O36 Mo3 O28 87.1(4) . .
O32 Mo3 O28 150.6(4) . .
O27 Mo3 O26 96.5(5) . .
O36 Mo3 O26 155.3(4) . .
O32 Mo3 O26 93.0(4) . .
O28 Mo3 O26 72.9(4) . .
O27 Mo3 O30 170.1(4) . .
O36 Mo3 O30 87.3(4) . .
O32 Mo3 O30 73.6(4) . .
O28 Mo3 O30 77.7(4) . .
O26 Mo3 O30 74.6(4) . .
O52 Mo4 O36 103.6(5) . .
O52 Mo4 O51 97.0(4) . .
O36 Mo4 O51 89.6(4) . .
O52 Mo4 O45 102.3(5) . .
O36 Mo4 O45 87.0(4) . .
O51 Mo4 O45 160.7(4) . .
O52 Mo4 O61 99.0(5) . .
O36 Mo4 O61 157.3(4) . .
O51 Mo4 O61 88.0(4) . .
O45 Mo4 O61 87.8(4) . .
O52 Mo4 O50 167.1(5) . .
O36 Mo4 O50 86.7(4) . .
O51 Mo4 O50 75.0(4) . .
O45 Mo4 O50 85.8(4) . .
O61 Mo4 O50 70.9(4) . .
O54 Mo5 O35 102.5(5) . .
O54 Mo5 O51 103.7(5) . .
O35 Mo5 O51 99.2(4) . .
O54 Mo5 O53 104.3(5) . .
O35 Mo5 O53 87.5(4) . .
O51 Mo5 O53 149.0(4) . .
O54 Mo5 O68 96.6(5) . .
O35 Mo5 O68 155.0(4) . .
O51 Mo5 O68 91.7(4) . .
O53 Mo5 O68 72.1(4) . .
O54 Mo5 O50 170.0(4) . .
O35 Mo5 O50 87.1(4) . .
O51 Mo5 O50 71.6(4) . .
O53 Mo5 O50 78.6(4) . .
O68 Mo5 O50 75.0(4) . .
O71 Mo6 O94 102.4(5) . .
O71 Mo6 O65 102.3(5) . .
O94 Mo6 O65 99.8(4) . .
O71 Mo6 O70 105.0(5) . .
O94 Mo6 O70 87.5(4) . .
O65 Mo6 O70 149.4(4) . .
O71 Mo6 O68 94.9(5) . .
O94 Mo6 O68 155.9(4) . .
O65 Mo6 O68 92.7(4) . .
O70 Mo6 O68 71.7(4) . .
O71 Mo6 O66 168.6(5) . .
O94 Mo6 O66 88.8(4) . .
O65 Mo6 O66 73.2(4) . .
O70 Mo6 O66 77.4(4) . .
O68 Mo6 O66 75.1(4) . .
O62 Mo7 O63 103.2(5) . .
O62 Mo7 O65 99.7(5) . .
O63 Mo7 O65 88.5(5) . .
O62 Mo7 O64 103.6(5) . .
O63 Mo7 O64 87.7(5) . .
O65 Mo7 O64 156.7(4) . .
O62 Mo7 O61 99.3(5) . .
O63 Mo7 O61 157.5(4) . .
O65 Mo7 O61 88.0(4) . .
O64 Mo7 O61 86.8(5) . .
O62 Mo7 O66 168.1(5) . .
O63 Mo7 O66 86.9(4) . .
O65 Mo7 O66 73.9(4) . .
O64 Mo7 O66 82.9(4) . .
O61 Mo7 O66 70.8(4) . .
O95 Mo8 O94 103.8(5) . .
O95 Mo8 O92 99.1(5) . .
O94 Mo8 O92 89.0(4) . .
O95 Mo8 O93 102.2(5) . .
O94 Mo8 O93 86.8(4) . .
O92 Mo8 O93 158.7(4) . .
O95 Mo8 O114 101.4(5) . .
O94 Mo8 O114 154.7(4) . .
O92 Mo8 O114 88.7(4) . .
O93 Mo8 O114 86.3(4) . .
O95 Mo8 O91 167.9(5) . .
O94 Mo8 O91 86.2(4) . .
O92 Mo8 O91 73.9(4) . .
O93 Mo8 O91 85.0(4) . .
O114 Mo8 O91 69.0(4) . .
O133 Mo9 O125 102.7(5) . .
O133 Mo9 O131 102.3(5) . .
O125 Mo9 O131 96.9(4) . .
O133 Mo9 O124 103.7(5) . .
O125 Mo9 O124 88.3(4) . .
O131 Mo9 O124 151.6(4) . .
O133 Mo9 O155 96.8(5) . .
O125 Mo9 O155 155.0(4) . .
O131 Mo9 O155 93.9(4) . .
O124 Mo9 O155 71.9(4) . .
O133 Mo9 O132 170.6(5) . .
O125 Mo9 O132 86.3(4) . .
O131 Mo9 O132 73.6(4) . .
O124 Mo9 O132 79.0(4) . .
O155 Mo9 O132 75.3(4) . .
O151 Mo10 O140 103.8(5) . .
O151 Mo10 O153 104.5(5) . .
O140 Mo10 O153 100.9(5) . .
O151 Mo10 O132 102.7(5) . .
O140 Mo10 O132 97.1(4) . .
O153 Mo10 O132 142.5(4) . .
O151 Mo10 O152 100.3(4) . .
O140 Mo10 O152 155.7(4) . .
O153 Mo10 O152 76.0(4) . .
O132 Mo10 O152 74.2(4) . .
O151 Mo10 O155 177.1(4) . .
O140 Mo10 O155 73.9(4) . .
O153 Mo10 O155 77.8(4) . .
O132 Mo10 O155 76.0(4) . .
O152 Mo10 O155 81.9(3) . .
O130 Mo11 O110 104.6(5) . .
O130 Mo11 O131 100.9(5) . .
O110 Mo11 O131 91.4(4) . .
O130 Mo11 O129 102.5(5) . .
O110 Mo11 O129 85.9(4) . .
O131 Mo11 O129 156.4(4) . .
O130 Mo11 O152 101.5(5) . .
O110 Mo11 O152 153.5(4) . .
O131 Mo11 O152 88.1(4) . .
O129 Mo11 O152 84.1(4) . .
O130 Mo11 O132 169.2(5) . .
O110 Mo11 O132 85.1(4) . .
O131 Mo11 O132 73.5(4) . .
O129 Mo11 O132 82.9(4) . .
O152 Mo11 O132 69.4(4) . .
O177 Mo12 O220 103.7(5) . .
O177 Mo12 O178 102.0(5) . .
O220 Mo12 O178 94.8(4) . .
O177 Mo12 O167 104.7(5) . .
O220 Mo12 O167 89.1(4) . .
O178 Mo12 O167 151.3(4) . .
O177 Mo12 O176 96.8(5) . .
O220 Mo12 O176 155.2(4) . .
O178 Mo12 O176 94.5(4) . .
O167 Mo12 O176 72.0(4) . .
O177 Mo12 O166 170.7(4) . .
O220 Mo12 O166 84.9(4) . .
O178 Mo12 O166 73.4(4) . .
O167 Mo12 O166 78.7(4) . .
O176 Mo12 O166 75.8(4) . .
O201 Mo13 O204 103.4(5) . .
O201 Mo13 O203 102.6(5) . .
O204 Mo13 O203 97.1(5) . .
O201 Mo13 O174 102.9(5) . .
O204 Mo13 O174 89.1(5) . .
O203 Mo13 O174 151.5(4) . .
O201 Mo13 O176 96.1(5) . .
O204 Mo13 O176 155.5(4) . .
O203 Mo13 O176 93.0(4) . .
O174 Mo13 O176 71.9(4) . .
O201 Mo13 O194 170.9(5) . .
O204 Mo13 O194 85.6(4) . .
O203 Mo13 O194 74.1(4) . .
O174 Mo13 O194 78.8(4) . .
O176 Mo13 O194 75.8(3) . .
O207 Mo14 O219 104.2(5) . .
O207 Mo14 O203 99.9(5) . .
O219 Mo14 O203 91.9(4) . .
O207 Mo14 O208 100.0(5) . .
O219 Mo14 O208 86.6(4) . .
O203 Mo14 O208 159.7(5) . .
O207 Mo14 O193 101.8(5) . .
O219 Mo14 O193 153.5(4) . .
O203 Mo14 O193 88.2(4) . .
O208 Mo14 O193 84.3(4) . .
O207 Mo14 O194 168.4(5) . .
O219 Mo14 O194 85.8(4) . .
O203 Mo14 O194 73.6(4) . .
O208 Mo14 O194 86.2(4) . .
O193 Mo14 O194 68.9(4) . .
O202 Mo15 O204 102.9(5) . .
O202 Mo15 O206 99.4(5) . .
O204 Mo15 O206 91.0(5) . .
O202 Mo15 O190 100.1(5) . .
O204 Mo15 O190 86.5(5) . .
O206 Mo15 O190 160.4(4) . .
O202 Mo15 O205 101.0(5) . .
O204 Mo15 O205 155.8(4) . .
O206 Mo15 O205 88.4(4) . .
O190 Mo15 O205 86.0(4) . .
O202 Mo15 O217 167.6(5) . .
O204 Mo15 O217 87.9(4) . .
O206 Mo15 O217 74.0(4) . .
O190 Mo15 O217 86.5(4) . .
O205 Mo15 O217 68.7(4) . .
O9 Mo18 O11 103.8(5) . .
O9 Mo18 O10 102.0(5) . .
O11 Mo18 O10 99.2(4) . .
O9 Mo18 O8 105.0(5) . .
O11 Mo18 O8 148.4(4) . .
O10 Mo18 O8 87.5(4) . .
O9 Mo18 O216 96.8(5) . .
O11 Mo18 O216 91.7(4) . .
O10 Mo18 O216 155.3(4) . .
O8 Mo18 O216 72.2(4) . .
O9 Mo18 O215 171.1(5) . .
O11 Mo18 O215 71.9(4) . .
O10 Mo18 O215 86.5(4) . .
O8 Mo18 O215 77.7(4) . .
O216 Mo18 O215 75.8(4) . .
O90 Mo19 O63 104.3(5) . .
O90 Mo19 O92 101.7(5) . .
O63 Mo19 O92 99.7(5) . .
O90 Mo19 O89 105.9(5) . .
O63 Mo19 O89 86.8(5) . .
O92 Mo19 O89 149.2(4) . .
O90 Mo19 O101 95.4(5) . .
O63 Mo19 O101 154.6(4) . .
O92 Mo19 O101 91.8(4) . .
O89 Mo19 O101 72.3(4) . .
O90 Mo19 O91 167.5(5) . .
O63 Mo19 O91 87.8(4) . .
O92 Mo19 O91 72.7(4) . .
O89 Mo19 O91 77.5(4) . .
O101 Mo19 O91 73.9(4) . .
O157 Mo20 O163 103.4(5) . .
O157 Mo20 O154 99.9(5) . .
O163 Mo20 O154 94.7(4) . .
O157 Mo20 O156 103.3(5) . .
O163 Mo20 O156 89.8(4) . .
O154 Mo20 O156 154.6(4) . .
O157 Mo20 O155 94.0(5) . .
O163 Mo20 O155 157.8(4) . .
O154 Mo20 O155 95.9(4) . .
O156 Mo20 O155 72.6(4) . .
O157 Mo20 O153 168.5(5) . .
O163 Mo20 O153 87.4(4) . .
O154 Mo20 O153 75.0(4) . .
O156 Mo20 O153 80.3(4) . .
O155 Mo20 O153 76.6(4) . .
O80 Mo21 O96 103.8(5) . .
O80 Mo21 O93 100.6(5) . .
O96 Mo21 O93 106.1(5) . .
O80 Mo21 O75 96.3(5) . .
O96 Mo21 O75 88.5(4) . .
O93 Mo21 O75 154.2(4) . .
O80 Mo21 O70 95.8(5) . .
O96 Mo21 O70 151.4(4) . .
O93 Mo21 O70 90.2(4) . .
O75 Mo21 O70 68.6(4) . .
O80 Mo21 O79 170.3(5) . .
O96 Mo21 O79 82.6(5) . .
O93 Mo21 O79 84.4(4) . .
O75 Mo21 O79 76.4(4) . .
O70 Mo21 O79 75.7(4) . .
O109 Mo22 O112 103.3(5) . .
O109 Mo22 O110 103.9(5) . 2_755
O112 Mo22 O110 96.7(5) . 2_755
O109 Mo22 O108 103.7(5) . .
O112 Mo22 O108 150.4(4) . .
O110 Mo22 O108 88.6(4) 2_755 .
O109 Mo22 O101 95.1(5) . .
O112 Mo22 O101 94.0(4) . .
O110 Mo22 O101 155.4(4) 2_755 .
O108 Mo22 O101 71.6(4) . .
O109 Mo22 O111 167.8(4) . .
O112 Mo22 O111 71.9(4) . .
O110 Mo22 O111 87.9(4) 2_755 .
O108 Mo22 O111 79.2(4) . .
O101 Mo22 O111 74.4(4) . .
O150 Mo23 O220 104.5(5) . .
O150 Mo23 O154 98.6(5) . .
O220 Mo23 O154 93.3(4) . .
O150 Mo23 O149 101.5(5) . .
O220 Mo23 O149 86.8(4) . .
O154 Mo23 O149 159.2(4) . .
O150 Mo23 O152 101.0(5) . .
O220 Mo23 O152 154.3(4) . .
O154 Mo23 O152 86.6(4) . .
O149 Mo23 O152 84.4(4) . .
O150 Mo23 O153 167.1(4) . .
O220 Mo23 O153 86.3(4) . .
O154 Mo23 O153 73.2(4) . .
O149 Mo23 O153 86.0(4) . .
O152 Mo23 O153 69.0(4) . .
O179 Mo24 O175 102.6(5) . .
O179 Mo24 O194 104.8(5) . .
O175 Mo24 O194 103.1(5) . .
O179 Mo24 O166 103.0(5) . .
O175 Mo24 O166 95.6(4) . .
O194 Mo24 O166 142.0(4) . .
O179 Mo24 O193 101.2(5) . .
O175 Mo24 O193 155.4(4) . .
O194 Mo24 O193 76.7(4) . .
O166 Mo24 O193 72.8(4) . .
O179 Mo24 O176 176.4(4) . .
O175 Mo24 O176 74.4(4) . .
O194 Mo24 O176 78.1(4) . .
O166 Mo24 O176 75.5(4) . .
O193 Mo24 O176 81.6(4) . .
O138 Mo25 O134 99.2(5) . .
O138 Mo25 O124 96.2(5) . .
O134 Mo25 O124 72.6(4) . .
O138 Mo25 O137 102.3(5) . .
O134 Mo25 O137 71.0(4) . .
O124 Mo25 O137 141.1(4) . .
O138 Mo25 O156 93.6(5) . .
O134 Mo25 O156 142.5(4) . .
O124 Mo25 O156 140.9(4) . .
O137 Mo25 O156 71.9(4) . .
O138 Mo25 O155 95.8(4) . .
O134 Mo25 O155 141.4(4) . .
O124 Mo25 O155 70.6(4) . .
O137 Mo25 O155 139.4(4) . .
O156 Mo25 O155 70.9(4) . .
O138 Mo25 O140 168.7(4) . .
O134 Mo25 O140 90.6(4) . .
O124 Mo25 O140 81.2(4) . .
O137 Mo25 O140 86.2(4) . .
O156 Mo25 O140 81.9(4) . .
O155 Mo25 O140 73.0(4) . .
O126 Mo26 O128 105.1(5) . .
O126 Mo26 O129 102.6(5) . 2_755
O128 Mo26 O129 104.6(5) . 2_755
O126 Mo26 O106 94.6(5) . .
O128 Mo26 O106 91.9(5) . .
O129 Mo26 O106 151.9(5) 2_755 .
O126 Mo26 O108 94.8(5) . .
O128 Mo26 O108 153.2(4) . .
O129 Mo26 O108 87.9(4) 2_755 .
O106 Mo26 O108 68.4(4) . .
O126 Mo26 O127 172.5(5) . .
O128 Mo26 O127 81.4(5) . .
O129 Mo26 O127 79.0(4) 2_755 .
O106 Mo26 O127 81.3(4) . .
O108 Mo26 O127 77.8(4) . .
O72 Mo27 O73 99.6(5) . .
O72 Mo27 O75 101.9(5) . .
O73 Mo27 O75 71.2(4) . .
O72 Mo27 O70 93.8(5) . .
O73 Mo27 O70 142.8(4) . .
O75 Mo27 O70 72.1(4) . .
O72 Mo27 O53 93.5(5) . .
O73 Mo27 O53 71.1(4) . .
O75 Mo27 O53 141.1(4) . .
O70 Mo27 O53 142.7(4) . .
O72 Mo27 O68 96.8(4) . .
O73 Mo27 O68 139.7(4) . .
O75 Mo27 O68 139.9(4) . .
O70 Mo27 O68 71.5(4) . .
O53 Mo27 O68 71.3(4) . .
O72 Mo27 O69 171.8(4) . .
O73 Mo27 O69 87.2(4) . .
O75 Mo27 O69 84.6(4) . .
O70 Mo27 O69 83.4(4) . .
O53 Mo27 O69 84.2(4) . .
O68 Mo27 O69 75.0(4) . .
O55 Mo28 O57 104.4(5) . .
O55 Mo28 O34 101.7(5) . .
O57 Mo28 O34 106.8(5) . .
O55 Mo28 O73 97.8(5) . .
O57 Mo28 O73 87.4(5) . .
O34 Mo28 O73 152.0(4) . .
O55 Mo28 O53 95.1(5) . .
O57 Mo28 O53 150.4(5) . .
O34 Mo28 O53 90.4(4) . .
O73 Mo28 O53 67.8(4) . .
O55 Mo28 O56 174.2(5) . .
O57 Mo28 O56 80.9(5) . .
O34 Mo28 O56 78.6(4) . .
O73 Mo28 O56 80.0(4) . .
O53 Mo28 O56 79.1(4) . .
O165 Mo29 O163 102.8(5) . .
O165 Mo29 O178 99.2(5) . .
O163 Mo29 O178 93.5(4) . .
O165 Mo29 O164 102.3(5) . .
O163 Mo29 O164 86.8(4) . .
O178 Mo29 O164 157.9(5) . .
O165 Mo29 O193 102.4(5) . .
O163 Mo29 O193 154.3(4) . .
O178 Mo29 O193 87.3(4) . .
O164 Mo29 O193 83.1(4) . .
O165 Mo29 O166 168.4(5) . .
O163 Mo29 O166 86.9(4) . .
O178 Mo29 O166 73.7(4) . .
O164 Mo29 O166 84.3(4) . .
O193 Mo29 O166 68.7(4) . .
O148 Mo30 O146 104.0(6) . .
O148 Mo30 O149 102.0(5) . .
O146 Mo30 O149 103.9(5) . .
O148 Mo30 O168 91.3(5) . .
O146 Mo30 O168 91.9(5) . .
O149 Mo30 O168 156.0(5) . .
O148 Mo30 O167 95.4(5) . .
O146 Mo30 O167 152.4(5) . .
O149 Mo30 O167 90.9(4) . .
O168 Mo30 O167 67.9(4) . .
O148 Mo30 O147 169.2(5) . .
O146 Mo30 O147 83.9(5) . .
O149 Mo30 O147 83.0(5) . .
O168 Mo30 O147 80.9(4) . .
O167 Mo30 O147 74.8(4) . .
O218 Mo31 O219 102.4(5) . .
O218 Mo31 O206 103.8(5) . .
O219 Mo31 O206 96.6(4) . .
O218 Mo31 O213 105.6(5) . .
O219 Mo31 O213 87.9(4) . .
O206 Mo31 O213 148.5(4) . .
O218 Mo31 O216 97.2(5) . .
O219 Mo31 O216 155.2(4) . .
O206 Mo31 O216 93.3(4) . .
O213 Mo31 O216 72.2(4) . .
O218 Mo31 O217 170.2(4) . .
O219 Mo31 O217 86.7(4) . .
O206 Mo31 O217 71.2(4) . .
O213 Mo31 O217 78.0(4) . .
O216 Mo31 O217 75.0(4) . .
O67 Mo32 O69 103.3(5) . .
O67 Mo32 O66 107.1(5) . .
O69 Mo32 O66 99.6(5) . .
O67 Mo32 O50 103.8(5) . .
O69 Mo32 O50 96.1(4) . .
O66 Mo32 O50 140.8(4) . .
O67 Mo32 O61 98.9(5) . .
O69 Mo32 O61 157.3(4) . .
O66 Mo32 O61 78.1(4) . .
O50 Mo32 O61 73.8(4) . .
O67 Mo32 O68 175.3(4) . .
O69 Mo32 O68 72.5(4) . .
O66 Mo32 O68 76.1(4) . .
O50 Mo32 O68 74.8(4) . .
O61 Mo32 O68 85.2(4) . .
O103 Mo33 O106 99.3(5) . .
O103 Mo33 O88 102.1(5) . .
O106 Mo33 O88 72.0(4) . .
O103 Mo33 O108 93.7(5) . .
O106 Mo33 O108 72.5(4) . .
O88 Mo33 O108 143.0(4) . .
O103 Mo33 O89 93.6(5) . .
O106 Mo33 O89 143.3(4) . .
O88 Mo33 O89 71.7(4) . .
O108 Mo33 O89 141.0(4) . .
O103 Mo33 O101 98.7(5) . .
O106 Mo33 O101 139.4(4) . .
O88 Mo33 O101 137.8(4) . .
O108 Mo33 O101 70.3(4) . .
O89 Mo33 O101 70.7(4) . .
O103 Mo33 O102 171.8(5) . .
O106 Mo33 O102 87.7(4) . .
O88 Mo33 O102 84.1(4) . .
O108 Mo33 O102 84.3(4) . .
O89 Mo33 O102 83.0(4) . .
O101 Mo33 O102 73.1(4) . .
O191 Mo34 O214 103.3(5) . .
O191 Mo34 O215 105.5(5) . .
O214 Mo34 O215 102.3(4) . .
O191 Mo34 O217 104.8(5) . .
O214 Mo34 O217 93.9(4) . .
O215 Mo34 O217 140.9(4) . .
O191 Mo34 O205 99.9(5) . .
O214 Mo34 O205 155.7(4) . .
O215 Mo34 O205 77.7(4) . .
O217 Mo34 O205 73.4(4) . .
O40 Mo35 O41 102.5(6) . .
O40 Mo35 O39 104.5(6) . .
O41 Mo35 O39 104.5(5) . .
O40 Mo35 O37 96.9(5) . .
O41 Mo35 O37 90.1(5) . .
O39 Mo35 O37 150.7(5) . .
O40 Mo35 O25 97.6(5) . .
O41 Mo35 O25 152.9(5) . .
O39 Mo35 O25 87.7(5) . .
O37 Mo35 O25 69.4(4) . .
O40 Mo35 O38 171.7(5) . .
O41 Mo35 O38 79.6(5) . .
O39 Mo35 O38 82.5(5) . .
O37 Mo35 O38 75.1(4) . .
O25 Mo35 O38 78.1(4) . .
O113 Mo36 O102 104.1(5) . .
O113 Mo36 O111 106.0(5) . .
O102 Mo36 O111 99.1(4) . .
O113 Mo36 O91 104.8(5) . .
O102 Mo36 O91 96.3(4) . .
O111 Mo36 O91 140.8(4) . .
O113 Mo36 O114 98.5(5) . .
O102 Mo36 O114 157.2(4) . .
O111 Mo36 O114 77.3(4) . .
O91 Mo36 O114 74.6(4) . .
O113 Mo36 O101 176.0(5) . .
O102 Mo36 O101 72.4(4) . .
O111 Mo36 O101 76.6(4) . .
O91 Mo36 O101 74.2(4) . .
O114 Mo36 O101 84.9(4) . .
O21 Mo37 O22 105.1(6) . .
O21 Mo37 O15 100.5(5) . .
O22 Mo37 O15 105.4(5) . .
O21 Mo37 O25 95.0(5) . .
O22 Mo37 O25 88.7(5) . .
O15 Mo37 O25 155.3(5) . .
O21 Mo37 O20 93.4(5) . .
O22 Mo37 O20 151.3(5) . .
O15 Mo37 O20 92.2(5) . .
O25 Mo37 O20 67.7(4) . .
O21 Mo37 O23 171.1(5) . .
O22 Mo37 O23 82.9(6) . .
O15 Mo37 O23 80.4(5) . .
O25 Mo37 O23 81.4(4) . .
O20 Mo37 O23 77.7(4) . .
O24 Mo38 O25 98.8(5) . .
O24 Mo38 O20 95.5(5) . .
O25 Mo38 O20 71.5(4) . .
O24 Mo38 O37 103.1(5) . .
O25 Mo38 O37 71.8(5) . .
O20 Mo38 O37 140.8(4) . .
O24 Mo38 O28 91.7(5) . .
O25 Mo38 O28 142.6(4) . .
O20 Mo38 O28 143.3(4) . .
O37 Mo38 O28 70.9(4) . .
O24 Mo38 O26 95.8(5) . .
O25 Mo38 O26 140.9(4) . .
O20 Mo38 O26 71.2(4) . .
O37 Mo38 O26 138.8(4) . .
O28 Mo38 O26 72.4(4) . .
O24 Mo38 O29 170.6(5) . .
O25 Mo38 O29 89.5(4) . .
O20 Mo38 O29 82.7(4) . .
O37 Mo38 O29 83.8(4) . .
O28 Mo38 O29 84.5(4) . .
O26 Mo38 O29 74.8(4) . .
O43 Mo39 O42 105.0(6) . .
O43 Mo39 O45 101.3(5) . .
O42 Mo39 O45 104.9(5) . .
O43 Mo39 O37 95.2(5) . .
O42 Mo39 O37 89.8(5) . .
O45 Mo39 O37 154.1(5) . .
O43 Mo39 O28 95.8(5) . .
O42 Mo39 O28 151.1(5) . .
O45 Mo39 O28 90.3(4) . .
O37 Mo39 O28 68.1(4) . .
O43 Mo39 O44 171.1(5) . .
O42 Mo39 O44 79.5(5) . .
O45 Mo39 O44 84.8(4) . .
O37 Mo39 O44 76.9(4) . .
O28 Mo39 O44 77.5(4) . .
O87 Mo40 O84 104.2(6) . .
O87 Mo40 O64 100.8(5) . .
O84 Mo40 O64 106.4(5) . .
O87 Mo40 O88 97.2(5) . .
O84 Mo40 O88 89.1(5) . .
O64 Mo40 O88 152.4(5) . .
O87 Mo40 O89 93.8(5) . .
O84 Mo40 O89 153.3(5) . .
O64 Mo40 O89 89.0(5) . .
O88 Mo40 O89 68.9(4) . .
O87 Mo40 O86 173.6(5) . .
O84 Mo40 O86 82.2(6) . .
O64 Mo40 O86 77.2(4) . .
O88 Mo40 O86 82.6(4) . .
O89 Mo40 O86 80.1(4) . .
O16 Mo41 O13 104.2(5) . .
O16 Mo41 O14 103.6(5) . .
O13 Mo41 O14 98.6(4) . .
O16 Mo41 O20 104.5(5) . .
O13 Mo41 O20 88.7(4) . .
O14 Mo41 O20 148.1(4) . .
O16 Mo41 O26 96.0(5) . .
O13 Mo41 O26 154.5(4) . .
O14 Mo41 O26 91.4(4) . .
O20 Mo41 O26 71.1(4) . .
O16 Mo41 O18 169.4(5) . .
O13 Mo41 O18 86.2(4) . .
O14 Mo41 O18 72.4(4) . .
O20 Mo41 O18 77.3(4) . .
O26 Mo41 O18 74.6(4) . .
O115 Mo42 O125 103.8(5) . 2_755
O115 Mo42 O112 99.0(5) . .
O125 Mo42 O112 90.5(4) 2_755 .
O115 Mo42 O116 101.8(5) . 2_755
O125 Mo42 O116 87.0(5) 2_755 2_755
O112 Mo42 O116 159.0(4) . 2_755
O115 Mo42 O114 99.0(5) . .
O125 Mo42 O114 157.0(4) 2_755 .
O112 Mo42 O114 88.5(4) . .
O116 Mo42 O114 85.7(4) 2_755 .
O115 Mo42 O111 166.2(5) . .
O125 Mo42 O111 88.1(4) 2_755 .
O112 Mo42 O111 73.5(4) . .
O116 Mo42 O111 85.6(4) 2_755 .
O114 Mo42 O111 69.6(4) . .
O173 Mo43 O172 100.0(5) . .
O173 Mo43 O167 95.0(5) . .
O172 Mo43 O167 141.3(4) . .
O173 Mo43 O174 95.7(5) . .
O172 Mo43 O174 71.9(4) . .
O167 Mo43 O174 141.8(4) . .
O173 Mo43 O168 100.4(5) . .
O172 Mo43 O168 71.2(4) . .
O167 Mo43 O168 71.1(4) . .
O174 Mo43 O168 141.7(4) . .
O173 Mo43 O176 94.3(5) . .
O172 Mo43 O176 141.5(4) . .
O167 Mo43 O176 71.4(4) . .
O174 Mo43 O176 71.3(4) . .
O168 Mo43 O176 140.6(4) . .
O173 Mo43 O175 167.9(5) . .
O172 Mo43 O175 89.9(4) . .
O167 Mo43 O175 81.2(4) . .
O174 Mo43 O175 80.7(4) . .
O168 Mo43 O175 89.3(4) . .
O176 Mo43 O175 73.6(4) . .
O12 Mo44 O11 98.9(5) . .
O12 Mo44 O13 104.2(5) . .
O11 Mo44 O13 89.5(4) . .
O12 Mo44 O15 101.1(5) . .
O11 Mo44 O15 160.0(4) . .
O13 Mo44 O15 86.6(4) . .
O12 Mo44 O205 99.8(5) . .
O11 Mo44 O205 89.1(4) . .
O13 Mo44 O205 155.8(4) . .
O15 Mo44 O205 86.5(4) . .
O12 Mo44 O215 167.7(5) . .
O11 Mo44 O215 74.2(4) . .
O13 Mo44 O215 86.1(4) . .
O15 Mo44 O215 86.0(4) . .
O205 Mo44 O215 70.3(4) . .
O212 Mo45 O211 100.5(5) . .
O212 Mo45 O209 100.5(5) . .
O211 Mo45 O209 70.6(4) . .
O212 Mo45 O8 94.2(5) . .
O211 Mo45 O8 73.1(4) . .
O209 Mo45 O8 142.7(4) . .
O212 Mo45 O213 94.4(5) . .
O211 Mo45 O213 141.9(5) . .
O209 Mo45 O213 72.3(4) . .
O8 Mo45 O213 140.8(4) . .
O212 Mo45 O216 96.6(5) . .
O211 Mo45 O216 140.9(4) . .
O209 Mo45 O216 139.7(4) . .
O8 Mo45 O216 70.8(4) . .
O213 Mo45 O216 70.2(4) . .
O212 Mo45 O214 170.3(5) . .
O211 Mo45 O214 87.6(4) . .
O209 Mo45 O214 87.1(4) . .
O8 Mo45 O214 83.1(4) . .
O213 Mo45 O214 82.1(4) . .
O216 Mo45 O214 73.8(4) . .
O192 Mo46 O188 104.1(6) . .
O192 Mo46 O190 100.3(5) . .
O188 Mo46 O190 105.3(5) . .
O192 Mo46 O172 95.3(5) . .
O188 Mo46 O172 90.4(5) . .
O190 Mo46 O172 154.2(5) . .
O192 Mo46 O174 96.6(5) . .
O188 Mo46 O174 151.3(5) . .
O190 Mo46 O174 90.0(4) . .
O172 Mo46 O174 67.8(4) . .
O192 Mo46 O189 172.3(5) . .
O188 Mo46 O189 82.6(5) . .
O190 Mo46 O189 81.3(5) . .
O172 Mo46 O189 80.6(4) . .
O174 Mo46 O189 75.8(4) . .
O6 Mo47 O4 103.8(7) . .
O6 Mo47 O7 100.8(5) . .
O4 Mo47 O7 106.6(5) . .
O6 Mo47 O211 96.3(5) . .
O4 Mo47 O211 89.6(5) . .
O7 Mo47 O211 152.7(5) . .
O6 Mo47 O8 95.2(5) . .
O4 Mo47 O8 152.7(5) . .
O7 Mo47 O8 88.6(4) . .
O211 Mo47 O8 68.7(4) . .
O6 Mo47 O5 172.5(5) . .
O4 Mo47 O5 83.0(6) . .
O7 Mo47 O5 80.0(5) . .
O211 Mo47 O5 80.3(4) . .
O8 Mo47 O5 77.3(4) . .
O98 Mo48 O99 104.5(7) . .
O98 Mo48 O100 100.7(6) . .
O99 Mo48 O100 99.5(6) . .
O98 Mo48 O78 91.9(6) . .
O99 Mo48 O78 96.6(7) . .
O100 Mo48 O78 156.3(5) . .
O98 Mo48 O96 164.9(6) . .
O99 Mo48 O96 89.5(6) . .
O100 Mo48 O96 82.3(4) . .
O78 Mo48 O96 80.5(4) . .
O98 Mo48 O97 91.4(6) . .
O99 Mo48 O97 162.4(6) . .
O100 Mo48 O97 84.4(5) . .
O78 Mo48 O97 75.2(5) . .
O96 Mo48 O97 74.0(4) . .
O60 Mo49 O59 99.2(8) . .
O60 Mo49 O3 102.7(6) . .
O59 Mo49 O3 97.1(7) . .
O60 Mo49 O76 93.2(6) . .
O59 Mo49 O76 90.1(8) . .
O3 Mo49 O76 161.1(5) . .
O60 Mo49 O58 92.0(7) . .
O59 Mo49 O58 166.8(6) . .
O3 Mo49 O58 87.1(5) . .
O76 Mo49 O58 82.3(6) . .
O60 Mo49 O57 170.2(7) . .
O59 Mo49 O57 88.7(6) . .
O3 Mo49 O57 81.9(4) . .
O76 Mo49 O57 80.9(5) . .
O58 Mo49 O57 79.5(5) . .
O162 Mo50 O160 105.2(7) . .
O162 Mo50 O164 102.9(6) . .
O160 Mo50 O164 104.1(6) . .
O162 Mo50 O137 95.7(5) . .
O160 Mo50 O137 91.6(5) . .
O164 Mo50 O137 151.3(5) . .
O162 Mo50 O156 94.4(5) . .
O160 Mo50 O156 153.6(5) . .
O164 Mo50 O156 88.1(4) . .
O137 Mo50 O156 68.7(4) . .
O162 Mo50 O161 171.2(5) . .
O160 Mo50 O161 80.7(6) . .
O164 Mo50 O161 81.5(5) . .
O137 Mo50 O161 77.5(4) . .
O156 Mo50 O161 78.0(4) . .
O31 Mo51 O29 103.6(5) . .
O31 Mo51 O30 107.1(5) . .
O29 Mo51 O30 100.2(4) . .
O31 Mo51 O18 104.0(5) . .
O29 Mo51 O18 96.3(4) . .
O30 Mo51 O18 139.9(4) . .
O31 Mo51 O19 98.8(5) . .
O29 Mo51 O19 157.1(4) . .
O30 Mo51 O19 77.4(4) . .
O18 Mo51 O19 73.5(4) . .
O31 Mo51 O26 176.2(5) . .
O29 Mo51 O26 73.2(4) . .
O30 Mo51 O26 75.7(4) . .
O18 Mo51 O26 74.6(4) . .
O19 Mo51 O26 84.3(3) . .
O195 Mo52 O197 105.3(6) . .
O195 Mo52 O208 102.2(5) . .
O197 Mo52 O208 103.9(5) . .
O195 Mo52 O209 93.0(5) . .
O197 Mo52 O209 92.1(5) . .
O208 Mo52 O209 154.0(5) . .
O195 Mo52 O213 94.7(5) . .
O197 Mo52 O213 153.4(5) . .
O208 Mo52 O213 88.5(4) . .
O209 Mo52 O213 69.1(4) . .
O195 Mo52 O210 171.6(5) . .
O197 Mo52 O210 80.8(6) . .
O208 Mo52 O210 81.7(5) . .
O209 Mo52 O210 80.8(5) . .
O213 Mo52 O210 77.8(4) . .
O74 Mo53 O78 100.6(7) . .
O74 Mo53 O76 103.2(8) . .
O78 Mo53 O76 104.8(6) . .
O74 Mo53 O73 97.7(6) . .
O78 Mo53 O73 154.6(5) . .
O76 Mo53 O73 87.8(5) . .
O74 Mo53 O75 99.8(6) . .
O78 Mo53 O75 90.9(5) . .
O76 Mo53 O75 149.0(6) . .
O73 Mo53 O75 68.7(4) . .
O74 Mo53 O77 175.2(6) . .
O78 Mo53 O77 77.9(6) . .
O76 Mo53 O77 81.6(7) . .
O73 Mo53 O77 82.3(5) . .
O75 Mo53 O77 75.7(4) . .
O186 Mo54 O184 104.4(8) . .
O186 Mo54 O185 98.5(6) . .
O184 Mo54 O185 99.6(6) . .
O186 Mo54 O39 94.9(6) . .
O184 Mo54 O39 92.5(5) . .
O185 Mo54 O39 159.0(5) . .
O186 Mo54 O22 91.6(7) . .
O184 Mo54 O22 163.1(6) . .
O185 Mo54 O22 83.0(5) . .
O39 Mo54 O22 80.5(4) . .
O186 Mo54 O187 165.1(7) . .
O184 Mo54 O187 89.4(6) . .
O185 Mo54 O187 84.2(5) . .
O39 Mo54 O187 78.8(5) . .
O22 Mo54 O187 74.2(5) . .
O121 Mo55 O120 103.4(7) . .
O121 Mo55 O100 97.4(7) . .
O120 Mo55 O100 98.0(5) . .
O121 Mo55 O122 98.3(9) . 2_755
O120 Mo55 O122 95.8(6) . 2_755
O100 Mo55 O122 156.1(6) . 2_755
O121 Mo55 O119 164.9(7) . .
O120 Mo55 O119 91.4(7) . .
O100 Mo55 O119 83.0(5) . .
O122 Mo55 O119 77.2(7) 2_755 .
O121 Mo55 O118 90.1(7) . .
O120 Mo55 O118 166.4(7) . .
O100 Mo55 O118 80.7(5) . .
O122 Mo55 O118 81.3(5) 2_755 .
O119 Mo55 O118 75.0(7) . .
O182 Mo56 O181 103.4(8) . .
O182 Mo56 O185 99.1(7) . .
O181 Mo56 O185 97.3(6) . .
O182 Mo56 O171 98.0(7) . .
O181 Mo56 O171 95.1(6) . .
O185 Mo56 O171 155.8(5) . .
O182 Mo56 O188 90.1(7) . .
O181 Mo56 O188 166.4(7) . .
O185 Mo56 O188 81.6(4) . .
O171 Mo56 O188 81.5(5) . .
O182 Mo56 O183 163.8(7) . .
O181 Mo56 O183 92.3(7) . .
O185 Mo56 O183 82.4(5) . .
O171 Mo56 O183 76.5(6) . .
O188 Mo56 O183 74.2(5) . .
O105 Mo57 O104 101.6(6) . .
O105 Mo57 O85 105.5(5) . .
O104 Mo57 O85 99.1(6) . .
O105 Mo57 O106 93.6(5) . .
O104 Mo57 O106 93.3(6) . .
O85 Mo57 O106 154.5(5) . .
O105 Mo57 O88 157.3(5) . .
O104 Mo57 O88 92.7(5) . .
O85 Mo57 O88 89.3(5) . .
O106 Mo57 O88 67.8(4) . .
O105 Mo57 O107 86.0(5) . .
O104 Mo57 O107 171.3(5) . .
O85 Mo57 O107 82.7(5) . .
O106 Mo57 O107 81.9(4) . .
O88 Mo57 O107 78.8(4) . .
O47 Mo58 O48 104.0(7) . .
O47 Mo58 O49 100.1(6) . .
O48 Mo58 O49 100.1(6) . .
O47 Mo58 O41 93.5(5) . .
O48 Mo58 O41 92.5(6) . .
O49 Mo58 O41 158.6(5) . .
O47 Mo58 O46 94.1(6) . .
O48 Mo58 O46 160.8(6) . .
O49 Mo58 O46 82.7(6) . .
O41 Mo58 O46 79.8(5) . .
O47 Mo58 O42 166.7(6) . .
O48 Mo58 O42 87.8(6) . .
O49 Mo58 O42 83.6(5) . .
O41 Mo58 O42 79.6(5) . .
O46 Mo58 O42 73.6(5) . .
O81 Mo59 O82 103.0(8) . .
O81 Mo59 O49 98.6(6) . .
O82 Mo59 O49 98.0(6) . .
O81 Mo59 O85 98.4(6) . .
O82 Mo59 O85 94.6(6) . .
O49 Mo59 O85 155.9(6) . .
O81 Mo59 O84 88.9(7) . .
O82 Mo59 O84 167.9(7) . .
O49 Mo59 O84 82.1(5) . .
O85 Mo59 O84 81.3(5) . .
O81 Mo59 O83 164.8(7) . .
O82 Mo59 O83 92.2(7) . .
O49 Mo59 O83 78.3(5) . .
O85 Mo59 O83 80.8(5) . .
O84 Mo59 O83 76.0(5) . .
O117 Mo60 O118 105.0(8) . 2_755
O117 Mo60 O116 99.5(6) . .
O118 Mo60 O116 106.9(6) 2_755 .
O117 Mo60 O134 95.7(6) . .
O118 Mo60 O134 88.9(5) 2_755 .
O116 Mo60 O134 154.2(5) . .
O117 Mo60 O124 94.4(6) . .
O118 Mo60 O124 151.8(6) 2_755 .
O116 Mo60 O124 89.4(5) . .
O134 Mo60 O124 68.7(4) . .
O117 Mo60 O123 170.1(6) . .
O118 Mo60 O123 83.9(7) 2_755 .
O116 Mo60 O123 81.6(5) . .
O134 Mo60 O123 80.0(5) . .
O124 Mo60 O123 75.7(5) . .
O2 Mo61 O228 102.3(10) . .
O2 Mo61 O3 98.7(6) . .
O228 Mo61 O3 97.7(8) . .
O2 Mo61 O199 95.8(7) . .
O228 Mo61 O199 96.6(10) . .
O3 Mo61 O199 156.9(8) . .
O2 Mo61 O4 167.7(9) . .
O228 Mo61 O4 89.8(8) . .
O3 Mo61 O4 81.2(5) . .
O199 Mo61 O4 80.8(6) . .
O2 Mo61 O1 88.7(9) . .
O228 Mo61 O1 168.9(8) . .
O3 Mo61 O1 80.5(6) . .
O199 Mo61 O1 81.9(9) . .
O4 Mo61 O1 79.1(6) . .
O136 Mo62 O122 106.0(6) . .
O136 Mo62 O139 94.7(7) . .
O122 Mo62 O139 94.7(8) . .
O136 Mo62 O137 94.1(5) . .
O122 Mo62 O137 158.8(6) . .
O139 Mo62 O137 90.2(6) . .
O136 Mo62 O135 91.2(6) . .
O122 Mo62 O135 89.9(7) . .
O139 Mo62 O135 171.2(6) . .
O137 Mo62 O135 82.9(5) . .
O136 Mo62 O134 162.1(5) . .
O122 Mo62 O134 91.5(6) . .
O139 Mo62 O134 87.1(5) . .
O137 Mo62 O134 68.1(4) . .
O135 Mo62 O134 85.3(5) . .
O145 Mo63 O170 103.9(7) . .
O145 Mo63 O171 103.8(6) . .
O170 Mo63 O171 100.8(7) . .
O145 Mo63 O168 93.3(5) . .
O170 Mo63 O168 95.0(6) . .
O171 Mo63 O168 153.0(6) . .
O145 Mo63 O172 154.7(5) . .
O170 Mo63 O172 94.4(6) . .
O171 Mo63 O172 89.4(5) . .
O168 Mo63 O172 67.6(4) . .
O145 Mo63 O169 81.7(6) . .
O170 Mo63 O169 172.8(7) . .
O171 Mo63 O169 81.9(7) . .
O168 Mo63 O169 80.1(5) . .
O172 Mo63 O169 78.9(5) . .
O198 Mo64 O199 109.6(6) . .
O198 Mo64 O196 96.0(8) . .
O199 Mo64 O196 95.5(10) . .
O198 Mo64 O209 93.8(5) . .
O199 Mo64 O209 154.4(7) . .
O196 Mo64 O209 92.0(7) . .
O198 Mo64 O200 90.6(7) . .
O199 Mo64 O200 85.6(10) . .
O196 Mo64 O200 172.5(7) . .
O209 Mo64 O200 84.0(7) . .
O198 Mo64 O211 161.2(5) . .
O199 Mo64 O211 88.7(6) . .
O196 Mo64 O211 86.7(6) . .
O209 Mo64 O211 67.4(4) . .
O200 Mo64 O211 85.9(6) . .
O128 Ce1 O146 70.2(4) 2_755 .
O128 Ce1 O143 131.7(5) 2_755 .
O146 Ce1 O143 132.1(5) . .
O128 Ce1 O142 72.8(4) 2_755 .
O146 Ce1 O142 73.7(4) . .
O143 Ce1 O142 145.9(5) . .
O128 Ce1 O141 103.1(6) 2_755 .
O146 Ce1 O141 145.4(5) . .
O143 Ce1 O141 78.5(6) . .
O142 Ce1 O141 72.0(6) . .
O128 Ce1 O221 144.2(5) 2_755 .
O146 Ce1 O221 97.9(6) . .
O143 Ce1 O221 81.8(6) . .
O142 Ce1 O221 71.4(6) . .
O141 Ce1 O221 67.3(7) . .
O128 Ce1 O145 130.6(4) 2_755 .
O146 Ce1 O145 66.2(4) . .
O143 Ce1 O145 70.6(5) . .
O142 Ce1 O145 114.2(5) . .
O141 Ce1 O145 126.0(6) . .
O221 Ce1 O145 65.4(5) . .
O128 Ce1 O144 74.3(4) 2_755 .
O146 Ce1 O144 72.9(4) . .
O143 Ce1 O144 74.9(6) . .
O142 Ce1 O144 139.2(5) . .
O141 Ce1 O144 139.6(5) . .
O221 Ce1 O144 136.0(6) . .
O145 Ce1 O144 71.7(5) . .
O128 Ce1 O105 65.6(4) 2_755 2_755
O146 Ce1 O105 131.3(4) . 2_755
O143 Ce1 O105 71.6(4) . 2_755
O142 Ce1 O105 110.2(5) . 2_755
O141 Ce1 O105 66.5(5) . 2_755
O221 Ce1 O105 130.1(6) . 2_755
O145 Ce1 O105 135.6(4) . 2_755
O144 Ce1 O105 76.5(4) . 2_755
O223 Ce2 O224 65.5(12) . .
O223 Ce2 O197 144.8(7) . .
O224 Ce2 O197 80.8(9) . .
O223 Ce2 O160 125.7(13) . .
O224 Ce2 O160 128.5(9) . .
O197 Ce2 O160 68.0(4) . .
O223 Ce2 O158 70.5(10) . .
O224 Ce2 O158 104.6(10) . .
O197 Ce2 O158 131.4(6) . .
O160 Ce2 O158 126.8(7) . .
O223 Ce2 O136 76.5(11) . .
O224 Ce2 O136 140.5(9) . .
O197 Ce2 O136 132.5(4) . .
O160 Ce2 O136 66.5(4) . .
O158 Ce2 O136 71.1(5) . .
O223 Ce2 O198 104.8(13) . .
O224 Ce2 O198 65.0(9) . .
O197 Ce2 O198 67.4(4) . .
O160 Ce2 O198 129.2(4) . .
O158 Ce2 O198 71.6(5) . .
O136 Ce2 O198 139.7(5) . .
O223 Ce2 O222 71.1(12) . .
O224 Ce2 O222 73.7(11) . .
O197 Ce2 O222 90.3(8) . .
O160 Ce2 O222 66.9(8) . .
O158 Ce2 O222 138.1(9) . .
O136 Ce2 O222 84.2(8) . .
O198 Ce2 O222 135.2(8) . .
O223 Ce2 O159 140.6(7) . .
O224 Ce2 O159 139.0(9) . .
O197 Ce2 O159 72.9(5) . .
O160 Ce2 O159 68.9(5) . .
O158 Ce2 O159 72.7(7) . .
O136 Ce2 O159 78.8(5) . .
O198 Ce2 O159 75.9(5) . .
O222 Ce2 O159 135.8(8) . .
O344 Na1 O221 72.2(17) . .
O344 Na1 O315 114(2) . .
O221 Na1 O315 88.7(16) . .
O344 Na1 O363 49.8(17) . .
O315 Na1 O363 138(2) . .
O344 Na1 O356 145(3) . .
O221 Na1 O356 72.9(18) . .
O315 Na1 O356 66.5(17) . .
O363 Na1 O356 152(2) . .
O344 Na1 O359 134(2) . .
O221 Na1 O359 97.4(19) . .
O315 Na1 O359 111(2) . .
O363 Na1 O359 101(2) . .
O356 Na1 O359 51.1(17) . .
O355 Na2 O337 148(2) . .
O355 Na2 O79 79.2(17) . .
O337 Na2 O79 119.2(16) . .
O355 Na2 O165 74.8(16) . 3_656
O337 Na2 O165 88.5(14) . 3_656
O79 Na2 O165 65.6(8) . 3_656
O355 Na2 O95 83.8(17) . .
O337 Na2 O95 114.5(15) . .
O79 Na2 O95 102.0(11) . .
O165 Na2 O95 156.8(13) 3_656 .
Mo49 O3 Mo61 132.8(7) . .
Mo47 O4 Mo61 148.1(8) . .
Mo47 O7 Mo1 149.7(6) . .
Mo18 O8 Mo45 109.8(5) . .
Mo18 O8 Mo47 143.5(5) . .
Mo45 O8 Mo47 106.4(5) . .
Mo18 O10 Mo1 157.7(6) . .
Mo18 O11 Mo44 124.7(5) . .
Mo41 O13 Mo44 158.2(6) . .
Mo41 O14 Mo1 123.9(5) . .
Mo37 O15 Mo44 148.9(6) . .
Mo51 O18 Mo1 103.1(4) . .
Mo51 O18 Mo41 106.8(4) . .
Mo1 O18 Mo41 88.4(3) . .
Mo1 O19 Mo2 137.4(6) . .
Mo1 O19 Mo51 113.7(5) . .
Mo2 O19 Mo51 106.6(5) . .
Mo38 O20 Mo41 109.8(5) . .
Mo38 O20 Mo37 109.1(5) . .
Mo41 O20 Mo37 141.0(5) . .
Mo37 O22 Mo54 155.0(7) . .
Mo38 O25 Mo35 109.6(5) . .
Mo38 O25 Mo37 110.5(5) . .
Mo35 O25 Mo37 133.9(5) . .
Mo3 O26 Mo41 142.0(5) . .
Mo3 O26 Mo38 102.6(4) . .
Mo41 O26 Mo38 103.0(4) . .
Mo3 O26 Mo51 101.2(4) . .
Mo41 O26 Mo51 104.1(4) . .
Mo38 O26 Mo51 95.0(4) . .
Mo3 O28 Mo38 107.8(5) . .
Mo3 O28 Mo39 142.2(5) . .
Mo38 O28 Mo39 109.3(4) . .
Mo51 O29 Mo38 117.0(5) . .
Mo51 O30 Mo2 103.3(4) . .
Mo51 O30 Mo3 108.5(4) . .
Mo2 O30 Mo3 89.2(3) . .
Mo3 O32 Mo2 120.6(5) . .
Mo28 O34 Mo2 148.9(6) . .
Mo5 O35 Mo2 158.2(6) . .
Mo3 O36 Mo4 158.5(6) . .
Mo38 O37 Mo35 109.2(5) . .
Mo38 O37 Mo39 111.3(5) . .
Mo35 O37 Mo39 138.8(6) . .
Mo35 O39 Mo54 157.1(6) . .
Mo35 O41 Mo58 156.8(7) . .
Mo39 O42 Mo58 155.4(7) . .
Mo39 O45 Mo4 146.6(6) . .
C1 O46 Mo58 142.4(16) . .
Mo58 O49 Mo59 140.2(7) . .
Mo32 O50 Mo4 103.2(4) . .
Mo32 O50 Mo5 105.6(4) . .
Mo4 O50 Mo5 89.1(4) . .
Mo5 O51 Mo4 122.7(5) . .
Mo5 O53 Mo27 108.7(5) . .
Mo5 O53 Mo28 141.8(5) . .
Mo27 O53 Mo28 108.1(5) . .
Mo28 O57 Mo49 157.0(7) . .
Mo4 O61 Mo7 139.3(6) . .
Mo4 O61 Mo32 111.7(5) . .
Mo7 O61 Mo32 107.0(5) . .
Mo19 O63 Mo7 158.2(6) . .
Mo40 O64 Mo7 149.0(7) . .
Mo6 O65 Mo7 122.1(5) . .
Mo32 O66 Mo7 102.9(5) . .
Mo32 O66 Mo6 108.9(4) . .
Mo7 O66 Mo6 89.5(4) . .
Mo5 O68 Mo6 141.6(5) . .
Mo5 O68 Mo27 103.4(4) . .
Mo6 O68 Mo27 103.1(4) . .
Mo5 O68 Mo32 104.5(4) . .
Mo6 O68 Mo32 99.9(4) . .
Mo27 O68 Mo32 95.7(4) . .
Mo32 O69 Mo27 116.8(5) . .
Mo6 O70 Mo27 109.3(5) . .
Mo6 O70 Mo21 141.9(5) . .
Mo27 O70 Mo21 108.4(5) . .
Mo27 O73 Mo53 109.9(5) . .
Mo27 O73 Mo28 110.6(5) . .
Mo53 O73 Mo28 136.7(5) . .
Mo27 O75 Mo53 109.5(5) . .
Mo27 O75 Mo21 110.5(4) . .
Mo53 O75 Mo21 139.7(5) . .
Mo53 O76 Mo49 143.8(10) . .
Mo53 O78 Mo48 157.1(7) . .
Mo21 O79 Na2 117.2(8) . .
Mo40 O84 Mo59 147.4(7) . .
Mo57 O85 Mo59 159.5(7) . .
Mo33 O88 Mo40 111.5(5) . .
Mo33 O88 Mo57 108.1(5) . .
Mo40 O88 Mo57 138.3(6) . .
Mo19 O89 Mo33 109.1(5) . .
Mo19 O89 Mo40 142.9(6) . .
Mo33 O89 Mo40 106.9(5) . .
Mo36 O91 Mo8 103.0(4) . .
Mo36 O91 Mo19 107.7(4) . .
Mo8 O91 Mo19 88.6(3) . .
Mo19 O92 Mo8 123.2(5) . .
Mo21 O93 Mo8 148.2(6) . .
Mo6 O94 Mo8 158.6(6) . .
Mo8 O95 Na2 108.3(8) . .
Mo21 O96 Mo48 152.1(6) . .
C12 O97 Mo48 130.1(16) . .
Mo48 O100 Mo55 135.4(7) . .
Mo19 O101 Mo22 140.7(5) . .
Mo19 O101 Mo33 102.6(4) . .
Mo22 O101 Mo33 103.5(4) . .
Mo19 O101 Mo36 104.1(4) . .
Mo22 O101 Mo36 101.5(4) . .
Mo33 O101 Mo36 96.3(4) . .
Mo36 O102 Mo33 118.2(5) . .
Mo57 O105 Ce1 154.1(7) . 2_755
Mo33 O106 Mo57 112.1(5) . .
Mo33 O106 Mo26 110.6(5) . .
Mo57 O106 Mo26 132.7(6) . .
Mo22 O108 Mo33 110.9(5) . .
Mo22 O108 Mo26 140.9(5) . .
Mo33 O108 Mo26 106.7(5) . .
Mo22 O110 Mo11 156.4(6) 2_755 .
Mo36 O111 Mo42 103.1(4) . .
Mo36 O111 Mo22 107.4(4) . .
Mo42 O111 Mo22 88.9(4) . .
Mo22 O112 Mo42 124.9(5) . .
Mo8 O114 Mo42 136.3(5) . .
Mo8 O114 Mo36 112.8(5) . .
Mo42 O114 Mo36 109.0(4) . .
Mo60 O116 Mo42 151.0(6) . 2_755
M60 O118 Mo55 149.1(10) . .
Mo60 O118 Mo55 154.6(8) 2_755 .
C12 O119 Mo55 128.4(12) . .
Mo62 O122 Mo55 156.2(10) . 2_755
Mo9 O124 Mo25 110.7(5) . .
Mo9 O124 Mo60 142.7(6) . .
Mo25 O124 Mo60 106.5(5) . .
Mo9 O125 Mo42 155.1(6) . 2_755
Mo26 O128 Ce1 161.5(6) . 2_755
Mo26 O129 Mo11 151.8(6) 2_755 .
Mo9 O131 Mo11 123.3(5) . .
Mo10 O132 Mo11 102.6(4) . .
Mo10 O132 Mo9 106.0(4) . .
Mo11 O132 Mo9 89.2(3) . .
Mo25 O134 Mo60 110.6(5) . .
Mo25 O134 Mo62 109.4(5) . .
Mo60 O134 Mo62 132.2(6) . .
Mo62 O136 Ce2 161.4(7) . .
Mo25 O137 Mo62 111.5(5) . .
Mo25 O137 Mo50 110.5(5) . .
Mo62 O137 Mo50 133.8(5) . .
Mo10 O140 Mo25 116.9(5) . .
Mo63 O145 Ce1 161.4(7) . .
Mo30 O146 Ce1 151.1(6) . .
Mo30 O149 Mo23 150.9(6) . .
Mo11 O152 Mo23 138.0(5) . .
Mo11 O152 Mo10 112.6(5) . .
Mo23 O152 Mo10 109.3(5) . .
Mo10 O153 Mo20 107.6(4) . .
Mo10 O153 Mo23 103.8(4) . .
Mo20 O153 Mo23 90.5(3) . .
Mo20 O154 Mo23 120.9(5) . .
Mo9 O155 Mo20 146.4(5) . .
Mo9 O155 Mo25 101.9(4) . .
Mo20 O155 Mo25 101.9(4) . .
Mo9 O155 Mo10 102.7(4) . .
Mo20 O155 Mo10 98.0(4) . .
Mo25 O155 Mo10 96.1(4) . .
Mo20 O156 Mo25 110.9(5) . .
Mo20 O156 Mo50 140.6(5) . .
Mo25 O156 Mo50 106.8(4) . .
Mo50 O160 Ce2 164.3(8) . .
Mo20 O163 Mo29 153.1(6) . .
Mo50 O164 Mo29 150.0(6) . .
Mo29 O165 Na2 134.7(9) . 3_646
Mo24 O166 Mo29 103.0(4) . .
Mo24 O166 Mo12 105.8(4) . .
Mo29 O166 Mo12 89.2(3) . .
Mo43 O167 Mo12 110.0(5) . .
Mo43 O167 Mo30 108.6(5) . .
Mo12 O167 Mo30 141.2(5) . .
Mo43 O168 Mo63 111.5(5) . .
Mo43 O168 Mo30 111.2(5) . .
Mo63 O168 Mo30 135.7(6) . .
Mo63 O171 Mo56 148.2(9) . .
Mo43 O172 Mo46 111.3(5) . .
Mo43 O172 Mo63 109.2(5) . .
Mo46 O172 Mo63 137.0(6) . .
Mo13 O174 Mo43 110.3(5) . .
Mo13 O174 Mo46 142.0(5) . .
Mo43 O174 Mo46 107.6(5) . .
Mo24 O175 Mo43 116.2(5) . .
Mo12 O176 Mo13 146.8(5) . .
Mo12 O176 Mo43 101.8(4) . .
Mo13 O176 Mo43 101.5(4) . .
Mo12 O176 Mo24 102.9(4) . .
Mo13 O176 Mo24 98.0(4) . .
Mo43 O176 Mo24 95.6(4) . .
Mo12 O178 Mo29 123.3(5) . .
C23 O183 Mo56 130.0(12) . .
Mo54 O185 Mo56 135.5(7) . .
C23 O187 Mo54 128.4(12) . .
Mo46 O188 Mo56 152.1(6) . .
Mo46 O190 Mo15 150.8(7) . .
Mo29 O193 Mo14 136.4(5) . .
Mo29 O193 Mo24 114.4(5) . .
Mo14 O193 Mo24 109.1(5) . .
Mo24 O194 Mo14 104.1(4) . .
Mo24 O194 Mo13 108.0(4) . .
Mo14 O194 Mo13 89.3(3) . .
Mo52 O197 Ce2 153.9(8) . .
Mo64 O198 Ce2 162.2(7) . .
Mo64 O199 Mo61 156.5(12) . .
Mo13 O203 Mo14 122.5(5) . .
Mo13 O204 Mo15 155.6(7) . .
Mo15 O205 Mo44 135.8(6) . .
Mo15 O205 Mo34 114.0(5) . .
Mo44 O205 Mo34 108.0(5) . .
Mo31 O206 Mo15 125.8(5) . .
Mo52 O208 Mo14 150.7(6) . .
Mo45 O209 Mo64 112.0(5) . .
Mo45 O209 Mo52 110.4(5) . .
Mo64 O209 Mo52 133.5(6) . .
Mo45 O211 Mo47 110.9(5) . .
Mo45 O211 Mo64 109.9(5) . .
Mo47 O211 Mo64 135.1(6) . .
Mo31 O213 Mo45 109.4(5) . .
Mo31 O213 Mo52 142.9(5) . .
Mo45 O213 Mo52 107.2(5) . .
Mo34 O214 Mo45 118.2(5) . .
Mo34 O215 Mo44 103.5(4) . .
Mo34 O215 Mo18 107.3(5) . .
Mo44 O215 Mo18 88.0(3) . .
Mo31 O216 Mo18 142.3(6) . .
Mo31 O216 Mo45 103.7(4) . .
Mo18 O216 Mo45 102.3(4) . .
Mo34 O217 Mo15 103.4(4) . .
Mo34 O217 Mo31 106.2(4) . .
Mo15 O217 Mo31 87.8(4) . .
Mo31 O219 Mo14 156.6(6) . .
Mo12 O220 Mo23 155.7(6) . .
Na1 O221 Ce1 144.1(14) . .
C5 N2 C6 113(2) . .
C16 N3 C18 110(2) . .
C29 N6 C27 107.9(18) . .
O46 C1 O225 125(2) . .
O46 C1 C2 117(2) . .
O225 C1 C2 118(2) . .
O225 C1 M58 99.4(16) . .
C2 C1 M58 142.5(17) . .
N1 C2 C1 107.7(18) . .
N1 C2 C3 114.2(19) . .
C1 C2 C3 108.7(19) . .
C4 C3 C2 109(2) . .
C7 C4 C5 106(2) . .
C7 C4 C3 127(2) . .
C5 C4 C3 126(2) . .
N2 C5 C4 108(3) . .
C11 C6 N2 129(3) . .
C11 C6 C7 125(3) . .
N2 C6 C7 106(2) . .
C6 C7 C8 118(3) . .
C6 C7 C4 107(2) . .
C8 C7 C4 134(2) . .
C7 C8 C9 117(3) . .
C10 C9 C8 122(4) . .
C9 C10 C11 120(4) . .
C6 C11 C10 117(3) . .
O119 C12 O97 128.5(19) . .
O119 C12 C13 124.4(19) . .
O97 C12 C13 107(2) . .
N4 C13 C14 112(3) . .
N4 C13 C12 110(2) . .
C14 C13 C12 92(2) . .
C13 C14 C15 97(3) . .
C17 C15 C16 100(2) . .
C17 C15 C14 133(3) . .
C16 C15 C14 127(3) . .
N3 C16 C15 112(2) . .
C18 C17 C15 109(3) . .
C18 C17 C22 120(3) . .
C15 C17 C22 129(3) . .
N3 C18 C17 107(3) . .
N3 C18 C19 126(4) . .
C17 C18 C19 126(4) . .
C20 C19 C18 110(6) . .
C19 C20 C21 131(7) . .
C20 C21 C22 119(5) . .
C17 C22 C21 112(4) . .
O187 C23 O183 125.3(17) . .
O187 C23 C24 118.4(16) . .
O183 C23 C24 115.9(16) . .
N5 C24 C23 111.0(16) . .
N5 C24 C25 109.3(14) . .
C23 C24 C25 110.7(15) . .
C24 C25 C26 112.6(16) . .
C27 C26 C28 109.1(17) . .
C27 C26 C25 126.9(19) . .
C28 C26 C25 124.1(17) . .
C26 C27 N6 109(2) . .
C33 C28 C26 136(2) . .
C33 C28 C29 118(3) . .
C26 C28 C29 106.2(18) . .
N6 C29 C28 107.6(19) . .
N6 C29 C30 129(2) . .
C28 C29 C30 123(3) . .
C31 C30 C29 115(3) . .
C32 C31 C30 118(3) . .
C31 C32 C33 126(4) . .
C28 C33 C32 117(3) . .
O227 C34 O226 125(3) . .
O227 C34 C35 120(3) . .
O226 C34 C35 114(3) . .
C34 C35 N8 113.9(19) . .
C34 C35 C36 112(2) . .
N8 C35 C36 111(2) . .
C37 C36 C35 111.3(18) . .
O229 C37 C40 122(2) . .
O229 C37 C36 119(2) . .
C40 C37 C36 118.8(19) . .
C44 C39 N7 117(2) . .
C44 C39 C40 123(2) . .
N7 C39 C40 120.3(19) . .
C37 C40 C39 122.4(19) . .
C37 C40 C41 121(2) . .
C39 C40 C41 116.9(19) . .
C42 C41 C40 120(2) . .
C41 C42 C43 119(2) . .
C44 C43 C42 122.7(19) . .
C39 C44 C43 118(2) . .

loop_
_geom_bond_atom_site_label_1
_geom_bond_atom_site_label_2
_geom_bond_distance
_geom_bond_site_symmetry_2
Mo1 O17 1.675(10) .
Mo1 O10 1.890(10) .
Mo1 O14 1.940(10) .
Mo1 O7 1.955(11) .
Mo1 O19 1.995(11) .
Mo1 O18 2.344(10) .
Mo2 O33 1.678(11) .
Mo2 O35 1.925(10) .
Mo2 O32 1.958(10) .
Mo2 O34 1.958(10) .
Mo2 O19 2.007(10) .
Mo2 O30 2.287(10) .
Mo3 O27 1.687(10) .
Mo3 O36 1.852(11) .
Mo3 O32 1.859(10) .
Mo3 O28 2.003(10) .
Mo3 O26 2.071(10) .
Mo3 O30 2.432(9) .
Mo4 O52 1.684(10) .
Mo4 O36 1.900(11) .
Mo4 O51 1.942(10) .
Mo4 O45 1.973(11) .
Mo4 O61 1.995(11) .
Mo4 O50 2.282(10) .
Mo5 O54 1.672(10) .
Mo5 O35 1.834(11) .
Mo5 O51 1.863(9) .
Mo5 O53 1.994(10) .
Mo5 O68 2.059(10) .
Mo5 O50 2.475(10) .
Mo6 O71 1.677(10) .
Mo6 O94 1.833(11) .
Mo6 O65 1.867(10) .
Mo6 O70 1.997(10) .
Mo6 O68 2.078(10) .
Mo6 O66 2.406(10) .
Mo7 O62 1.685(11) .
Mo7 O63 1.905(11) .
Mo7 O65 1.940(10) .
Mo7 O64 1.947(11) .
Mo7 O61 2.013(11) .
Mo7 O66 2.327(11) .
Mo8 O95 1.665(11) .
Mo8 O94 1.914(11) .
Mo8 O92 1.945(11) .
Mo8 O93 1.964(10) .
Mo8 O114 2.000(10) .
Mo8 O91 2.343(10) .
Mo9 O133 1.663(10) .
Mo9 O125 1.872(10) .
Mo9 O131 1.876(10) .
Mo9 O124 1.985(10) .
Mo9 O155 2.085(11) .
Mo9 O132 2.390(10) .
Mo10 O151 1.676(10) .
Mo10 O140 1.779(10) .
Mo10 O153 1.907(10) .
Mo10 O132 2.009(10) .
Mo10 O152 2.126(10) .
Mo10 O155 2.416(10) .
Mo11 O130 1.673(11) .
Mo11 O110 1.900(10) .
Mo11 O131 1.917(10) .
Mo11 O129 1.954(10) .
Mo11 O152 1.986(10) .
Mo11 O132 2.365(10) .
Mo12 O177 1.674(10) .
Mo12 O220 1.861(10) .
Mo12 O178 1.873(10) .
Mo12 O167 1.995(10) .
Mo12 O176 2.090(10) .
Mo12 O166 2.399(10) .
Mo13 O201 1.676(11) .
Mo13 O204 1.859(10) .
Mo13 O203 1.873(10) .
Mo13 O174 1.989(11) .
Mo13 O176 2.110(10) .
Mo13 O194 2.366(10) .
Mo14 O207 1.668(12) .
Mo14 O219 1.894(10) .
Mo14 O203 1.914(10) .
Mo14 O208 1.949(10) .
Mo14 O193 2.002(11) .
Mo14 O194 2.359(10) .
Mo15 O202 1.674(11) .
Mo15 O204 1.905(11) .
Mo15 O206 1.919(10) .
Mo15 O190 1.974(11) .
Mo15 O205 2.006(10) .
Mo15 O217 2.352(11) .
Mo18 O9 1.676(10) .
Mo18 O11 1.844(10) .
Mo18 O10 1.858(10) .
Mo18 O8 1.974(11) .
Mo18 O216 2.073(10) .
Mo18 O215 2.477(10) .
Mo19 O90 1.681(11) .
Mo19 O63 1.854(11) .
Mo19 O92 1.859(11) .
Mo19 O89 1.988(10) .
Mo19 O101 2.067(10) .
Mo19 O91 2.447(10) .
Mo20 O157 1.682(10) .
Mo20 O163 1.861(10) .
Mo20 O154 1.889(9) .
Mo20 O156 1.971(9) .
Mo20 O155 2.102(10) .
Mo20 O153 2.315(10) .
Mo21 O80 1.695(10) .
Mo21 O96 1.774(10) .
Mo21 O93 1.839(11) .
Mo21 O75 2.062(10) .
Mo21 O70 2.106(10) .
Mo21 O79 2.374(11) .
Mo22 O109 1.664(10) .
Mo22 O112 1.852(10) .
Mo22 O110 1.852(11) 2_755
Mo22 O108 1.985(10) .
Mo22 O101 2.074(10) .
Mo22 O111 2.461(10) .
Mo23 O150 1.667(11) .
Mo23 O220 1.912(10) .
Mo23 O154 1.927(9) .
Mo23 O149 1.966(10) .
Mo23 O152 2.002(11) .
Mo23 O153 2.360(10) .
Mo24 O179 1.675(11) .
Mo24 O175 1.763(10) .
Mo24 O194 1.878(10) .
Mo24 O166 2.048(10) .
Mo24 O193 2.114(10) .
Mo24 O176 2.445(9) .
Mo25 O138 1.691(10) .
Mo25 O134 1.985(11) .
Mo25 O124 1.999(10) .
Mo25 O137 2.013(10) .
Mo25 O156 2.024(10) .
Mo25 O155 2.135(9) .
Mo25 O140 2.190(10) .
Mo26 O126 1.702(11) .
Mo26 O128 1.762(11) .
Mo26 O129 1.830(11) 2_755
Mo26 O106 2.065(11) .
Mo26 O108 2.142(10) .
Mo26 O127 2.353(12) .
Mo27 O72 1.691(11) .
Mo27 O73 1.984(10) .
Mo27 O75 1.991(10) .
Mo27 O70 1.999(10) .
Mo27 O53 2.006(11) .
Mo27 O68 2.084(10) .
Mo27 O69 2.185(10) .
Mo28 O55 1.688(11) .
Mo28 O57 1.773(10) .
Mo28 O34 1.850(10) .
Mo28 O73 2.060(11) .
Mo28 O53 2.101(10) .
Mo28 O56 2.350(10) .
Mo29 O165 1.671(11) .
Mo29 O163 1.910(10) .
Mo29 O178 1.919(10) .
Mo29 O164 1.948(10) .
Mo29 O193 1.991(10) .
Mo29 O166 2.355(9) .
Mo30 O148 1.704(11) .
Mo30 O146 1.743(10) .
Mo30 O149 1.827(10) .
Mo30 O168 2.044(10) .
Mo30 O167 2.118(10) .
Mo30 O147 2.328(11) .
Mo31 O218 1.683(10) .
Mo31 O219 1.860(11) .
Mo31 O206 1.862(10) .
Mo31 O213 1.981(11) .
Mo31 O216 2.049(10) .
Mo31 O217 2.499(10) .
Mo32 O67 1.680(11) .
Mo32 O69 1.804(10) .
Mo32 O66 1.894(11) .
Mo32 O50 2.045(11) .
Mo32 O61 2.107(11) .
Mo32 O68 2.493(10) .
Mo33 O103 1.681(11) .
Mo33 O106 1.989(11) .
Mo33 O88 1.991(11) .
Mo33 O108 2.011(10) .
Mo33 O89 2.018(11) .
Mo33 O101 2.114(10) .
Mo33 O102 2.215(10) .
Mo34 O191 1.664(11) .
Mo34 O214 1.769(10) .
Mo34 O215 1.896(11) .
Mo34 O217 2.035(11) .
Mo34 O205 2.107(11) .
Mo35 O40 1.684(13) .
Mo35 O41 1.785(12) .
Mo35 O39 1.791(12) .
Mo35 O37 2.043(11) .
Mo35 O25 2.050(12) .
Mo35 O38 2.452(12) .
Mo36 O113 1.670(10) .
Mo36 O102 1.778(10) .
Mo36 O111 1.912(11) .
Mo36 O91 1.998(10) .
Mo36 O114 2.088(10) .
Mo36 O101 2.483(10) .
Mo37 O21 1.688(12) .
Mo37 O22 1.760(11) .
Mo37 O15 1.828(11) .
Mo37 O25 2.072(11) .
Mo37 O20 2.094(10) .
Mo37 O23 2.341(13) .
Mo38 O24 1.694(11) .
Mo38 O25 1.980(10) .
Mo38 O20 1.993(10) .
Mo38 O37 1.996(10) .
Mo38 O28 2.012(10) .
Mo38 O26 2.087(10) .
Mo38 O29 2.204(10) .
Mo39 O43 1.712(10) .
Mo39 O42 1.751(11) .
Mo39 O45 1.836(11) .
Mo39 O37 2.058(11) .
Mo39 O28 2.091(10) .
Mo39 O44 2.361(10) .
Mo40 O87 1.691(10) .
Mo40 O84 1.731(11) .
Mo40 O64 1.860(11) .
Mo40 O88 2.029(11) .
Mo40 O89 2.118(11) .
Mo40 O86 2.342(11) .
Mo41 O16 1.662(11) .
Mo41 O13 1.825(11) .
Mo41 O14 1.859(10) .
Mo41 O20 2.000(10) .
Mo41 O26 2.086(10) .
Mo41 O18 2.463(10) .
Mo42 O115 1.687(10) .
Mo42 O125 1.903(10) 2_755
Mo42 O112 1.940(10) .
Mo42 O116 1.964(11) 2_755
Mo42 O114 2.017(11) .
Mo42 O111 2.341(10) .
Mo43 O173 1.688(11) .
Mo43 O172 1.961(11) .
Mo43 O167 1.995(10) .
Mo43 O174 2.004(10) .
Mo43 O168 2.005(11) .
Mo43 O176 2.122(10) .
Mo43 O175 2.219(10) .
Mo44 O12 1.676(11) .
Mo44 O11 1.929(10) .
Mo44 O13 1.935(11) .
Mo44 O15 1.976(11) .
Mo44 O205 2.011(10) .
Mo44 O215 2.332(11) .
Mo45 O212 1.685(11) .
Mo45 O211 1.967(11) .
Mo45 O209 1.999(11) .
Mo45 O8 2.006(10) .
Mo45 O213 2.023(10) .
Mo45 O216 2.107(10) .
Mo45 O214 2.246(10) .
Mo46 O192 1.708(12) .
Mo46 O188 1.769(10) .
Mo46 O190 1.834(11) .
Mo46 O172 2.061(10) .
Mo46 O174 2.111(11) .
Mo46 O189 2.351(12) .
Mo47 O6 1.714(12) .
Mo47 O4 1.760(11) .
Mo47 O7 1.860(10) .
Mo47 O211 2.056(11) .
Mo47 O8 2.133(11) .
Mo47 O5 2.341(13) .
Mo48 O98 1.694(13) .
Mo48 O99 1.705(14) .
Mo48 O100 1.881(12) .
Mo48 O78 2.030(13) .
Mo48 O96 2.209(10) .
Mo48 O97 2.230(12) .
Mo49 O60 1.681(13) .
Mo49 O59 1.819(17) .
Mo49 O3 1.875(12) .
Mo49 O76 2.039(14) .
Mo49 O58 2.181(15) .
Mo49 O57 2.181(11) .
Mo50 O162 1.670(12) .
Mo50 O160 1.726(11) .
Mo50 O164 1.841(11) .
Mo50 O137 2.056(11) .
Mo50 O156 2.140(10) .
Mo50 O161 2.375(11) .
Mo51 O31 1.670(11) .
Mo51 O29 1.765(10) .
Mo51 O30 1.913(10) .
Mo51 O18 2.040(10) .
Mo51 O19 2.111(10) .
Mo51 O26 2.498(9) .
Mo52 O195 1.695(12) .
Mo52 O197 1.756(12) .
Mo52 O208 1.839(10) .
Mo52 O209 2.062(10) .
Mo52 O213 2.119(11) .
Mo52 O210 2.361(12) .
Mo53 O74 1.666(14) .
Mo53 O78 1.781(12) .
Mo53 O76 1.797(13) .
Mo53 O73 2.049(10) .
Mo53 O75 2.053(10) .
Mo53 O77 2.365(15) .
Mo54 O186 1.700(14) .
Mo54 O184 1.710(12) .
Mo54 O185 1.900(12) .
Mo54 O39 2.017(12) .
Mo54 O22 2.184(11) .
Mo54 O187 2.260(13) .
Mo55 O121 1.685(15) .
Mo55 O120 1.717(12) .
Mo55 O100 1.938(12) .
Mo55 O122 1.968(15) 2_755
Mo55 O119 2.211(16) .
Mo55 O118 2.215(12) .
Mo56 O182 1.662(15) .
Mo56 O181 1.713(14) .
Mo56 O185 1.917(12) .
Mo56 O171 1.993(12) .
Mo56 O188 2.198(11) .
Mo56 O183 2.237(13) .
Mo57 O105 1.715(11) .
Mo57 O104 1.768(13) .
Mo57 O85 1.825(12) .
Mo57 O106 2.049(11) .
Mo57 O88 2.146(11) .
Mo57 O107 2.243(12) .
Mo58 O47 1.709(13) .
Mo58 O48 1.715(13) .
Mo58 O49 1.825(12) .
Mo58 O41 2.037(13) .
Mo58 O46 2.189(13) .
Mo58 O42 2.222(12) .
Mo59 O81 1.689(15) .
Mo59 O82 1.693(13) .
Mo59 O49 1.921(12) .
Mo59 O85 1.963(12) .
Mo59 O84 2.220(12) .
Mo59 O83 2.296(14) .
Mo60 O117 1.690(13) .
Mo60 O118 1.742(12) 2_755
Mo60 O116 1.831(12) .
Mo60 O134 2.043(11) .
Mo60 O124 2.135(11) .
Mo60 O123 2.304(13) .
Mo61 O2 1.714(14) .
Mo61 O228 1.72(2) .
Mo61 O3 1.904(12) .
Mo61 O199 1.955(15) .
Mo61 O4 2.176(12) .
Mo61 O1 2.229(18) .
Mo62 O136 1.725(12) .
Mo62 O122 1.772(14) .
Mo62 O139 1.940(15) .
Mo62 O137 2.033(11) .
Mo62 O135 2.076(14) .
Mo62 O134 2.112(11) .
Mo63 O145 1.726(13) .
Mo63 O170 1.751(14) .
Mo63 O171 1.821(13) .
Mo63 O168 2.027(10) .
Mo63 O172 2.125(11) .
Mo63 O169 2.344(14) .
Mo64 O198 1.709(12) .
Mo64 O199 1.761(15) .
Mo64 O196 1.923(16) .
Mo64 O209 2.026(11) .
Mo64 O200 2.091(18) .
Mo64 O211 2.107(11) .
M58 C1 2.63(3) .
M60 O118 1.73(2) .
Ce1 O128 2.452(11) 2_755
Ce1 O146 2.502(10) .
Ce1 O143 2.503(14) .
Ce1 O142 2.505(12) .
Ce1 O141 2.533(14) .
Ce1 O221 2.543(14) .
Ce1 O145 2.550(12) .
Ce1 O144 2.554(12) .
Ce1 O105 2.617(11) 2_755
Ce2 O223 2.44(2) .
Ce2 O224 2.45(4) .
Ce2 O197 2.463(12) .
Ce2 O160 2.476(11) .
Ce2 O158 2.482(18) .
Ce2 O136 2.530(12) .
Ce2 O198 2.545(12) .
Ce2 O222 2.55(3) .
Ce2 O159 2.563(13) .
Na1 O344 2.27(6) .
Na1 O221 2.52(5) .
Na1 O315 2.61(5) .
Na1 O363 2.79(7) .
Na1 O356 2.80(8) .
Na1 O359 2.81(7) .
Na2 O355 2.25(6) .
Na2 O337 2.49(5) .
Na2 O79 2.76(4) .
Na2 O165 2.86(3) 3_656
Na2 O95 2.97(3) .
O46 C1 1.21(3) .
O97 C12 1.27(3) .
O119 C12 1.25(3) .
O183 C23 1.28(2) .
O187 C23 1.25(2) .
O225 C1 1.28(3) .
O226 C34 1.32(3) .
O227 C34 1.22(3) .
O229 C37 1.23(3) .
N1 C2 1.44(3) .
N2 C5 1.30(3) .
N2 C6 1.40(3) .
N3 C16 1.30(3) .
N3 C18 1.31(3) .
N4 C13 1.49(5) .
N5 C24 1.46(2) .
N6 C29 1.37(3) .
N6 C27 1.38(3) .
N7 C39 1.43(3) .
N8 C35 1.53(3) .
C1 C2 1.56(3) .
C2 C3 1.62(3) .
C3 C4 1.52(3) .
C4 C7 1.43(4) .
C4 C5 1.45(4) .
C6 C11 1.39(4) .
C6 C7 1.41(3) .
C7 C8 1.42(4) .
C8 C9 1.45(5) .
C9 C10 1.40(5) .
C10 C11 1.43(5) .
C12 C13 1.64(4) .
C13 C14 1.53(4) .
C14 C15 1.74(5) .
C15 C17 1.41(4) .
C15 C16 1.43(4) .
C17 C18 1.40(4) .
C17 C22 1.45(5) .
C18 C19 1.41(7) .
C19 C20 1.32(8) .
C20 C21 1.35(7) .
C21 C22 1.49(6) .
C23 C24 1.53(3) .
C24 C25 1.55(3) .
C25 C26 1.56(2) .
C26 C27 1.35(3) .
C26 C28 1.38(3) .
C28 C33 1.35(4) .
C28 C29 1.42(3) .
C29 C30 1.42(4) .
C30 C31 1.41(5) .
C31 C32 1.33(4) .
C32 C33 1.40(5) .
C34 C35 1.48(4) .
C35 C36 1.54(3) .
C36 C37 1.51(3) .
C37 C40 1.43(3) .
C39 C44 1.38(3) .
C39 C40 1.45(3) .
C40 C41 1.45(3) .
C41 C42 1.39(3) .
C42 C43 1.41(3) .
C43 C44 1.40(3) .
